data_1576464
loop_
_publ_author_name
'Li, Ping'
'Li, Xiang'
'Wang, Liyan'
'Wang, Mengmeng'
'Tu, Deshuang'
'Yan, Hong'
'Lu, Jian'
'Lu, Ju-You'

_publ_section_title
;
 Stereospecific alkenylation of carboranes: copper-catalyzed access to
 pyridylcarboranyl alkenes.
;
_journal_issue 14
_journal_name_full 'Chemical science'
_journal_page_first 7194
_journal_page_last 7202
_journal_paper_doi 10.1039/d5sc10093c
_journal_volume 17
_journal_year 2026
_chemical_formula_moiety '2(C16 H32 B20 Cu2 N2 O3)'
_chemical_formula_sum 'C32 H64 B40 Cu4 N4 O6'
_chemical_formula_weight 1287.43
_space_group_crystal_system triclinic
_space_group_IT_number 2
_space_group_name_Hall '-P 1'
_space_group_name_H-M_alt 'P -1'
_atom_sites_solution_hydrogens mixed
_atom_sites_solution_primary dual
_audit_creation_date 2024-11-04
_audit_creation_method
;
Olex2 1.5
(compiled 2024.02.16 svn.r378c4104 for OlexSys, GUI svn.r6928)
;
_audit_update_record
;
2025-10-21 deposited with the CCDC.	2026-02-04 downloaded from the CCDC.
;
_cell_angle_alpha 85.791(2)
_cell_angle_beta 86.643(2)
_cell_angle_gamma 70.673(2)
_cell_formula_units_Z 1
_cell_length_a 7.3682(3)
_cell_length_b 10.1761(4)
_cell_length_c 22.8548(10)
_cell_measurement_reflns_used 9444
_cell_measurement_temperature 170
_cell_measurement_theta_max 63.839
_cell_measurement_theta_min 3.881
_cell_volume 1611.64(12)
_computing_cell_refinement 'SAINT V8.40A (Bruker, 2019)'
_computing_data_reduction 'SAINT V8.40A (Bruker, 2019)'
_computing_molecular_graphics 'Olex2 1.5 (Dolomanov et al., 2009)'
_computing_publication_material 'Olex2 1.5 (Dolomanov et al., 2009)'
_computing_structure_refinement 'SHELXL 2019/3 (Sheldrick, 2015)'
_computing_structure_solution 'SHELXT 2014/5 (Sheldrick, 2014)'
_diffrn_ambient_temperature 170
_diffrn_measured_fraction_theta_full 0.990
_diffrn_measured_fraction_theta_max 0.990
_diffrn_measurement_device_type 'Bruker d8 venture'
_diffrn_radiation_type CuK\a
_diffrn_radiation_wavelength 1.54184
_diffrn_reflns_av_R_equivalents 0.0526
_diffrn_reflns_av_unetI/netI 0.0516
_diffrn_reflns_Laue_measured_fraction_full 0.990
_diffrn_reflns_Laue_measured_fraction_max 0.990
_diffrn_reflns_limit_h_max 8
_diffrn_reflns_limit_h_min -7
_diffrn_reflns_limit_k_max 11
_diffrn_reflns_limit_k_min -11
_diffrn_reflns_limit_l_max 26
_diffrn_reflns_limit_l_min -26
_diffrn_reflns_number 13973
_diffrn_reflns_point_group_measured_fraction_full 0.990
_diffrn_reflns_point_group_measured_fraction_max 0.990
_diffrn_reflns_theta_full 63.838
_diffrn_reflns_theta_max 63.838
_diffrn_reflns_theta_min 3.881
_diffrn_source_current 1.2
_diffrn_source_power 0.06
_diffrn_source_voltage 50.0
_exptl_absorpt_coefficient_mu 1.798
_exptl_absorpt_correction_T_max 0.7524
_exptl_absorpt_correction_T_min 0.6174
_exptl_absorpt_correction_type multi-scan
_exptl_absorpt_process_details
;
SADABS-2016/2 (Bruker,2016/2) was used for absorption correction.
wR2(int) was 0.1249 before and 0.0657 after correction.
The Ratio of minimum to maximum transmission is 0.8206.
The \l/2 correction factor is Not present.
;
_exptl_crystal_colour red
_exptl_crystal_colour_primary red
_exptl_crystal_density_diffrn 1.326
_exptl_crystal_description block
_exptl_crystal_F_000 648
_exptl_crystal_size_max 0.08
_exptl_crystal_size_mid 0.05
_exptl_crystal_size_min 0.04
_refine_diff_density_max 0.372
_refine_diff_density_min -0.416
_refine_diff_density_rms 0.068
_refine_ls_extinction_method none
_refine_ls_goodness_of_fit_ref 1.053
_refine_ls_hydrogen_treatment mixed
_refine_ls_matrix_type full
_refine_ls_number_parameters 393
_refine_ls_number_reflns 5282
_refine_ls_number_restraints 1
_refine_ls_restrained_S_all 1.053
_refine_ls_R_factor_all 0.0447
_refine_ls_R_factor_gt 0.0398
_refine_ls_shift/su_max 0.001
_refine_ls_shift/su_mean 0.000
_refine_ls_structure_factor_coef Fsqd
_refine_ls_weighting_details 'w=1/[\s^2^(Fo^2^)+(0.0581P)^2^+0.9139P] where P=(Fo^2^+2Fc^2^)/3'
_refine_ls_weighting_scheme calc
_refine_ls_wR_factor_gt 0.1095
_refine_ls_wR_factor_ref 0.1141
_reflns_Friedel_coverage 0.000
_reflns_number_gt 4706
_reflns_number_total 5282
_reflns_threshold_expression 'I > 2\s(I)'
_cod_data_source_file d5sc10093c2.cif
_cod_data_source_block 1_0m
_cod_depositor_comments 'Adding full bibliography for 1576464--1576468.cif.'
_cod_database_code 1576464
_shelx_shelxl_version_number 2019/3
_shelx_space_group_comment
;
The symmetry employed for this shelxl refinement is uniquely defined
by the following loop, which should always be used as a source of
symmetry information in preference to the above space-group names.
They are only intended as comments.
;
_shelx_estimated_absorpt_t_max 0.932
_shelx_estimated_absorpt_t_min 0.870
_olex2_refinement_description
;
1. Fixed Uiso
 At 1.2 times of:
  All B(H) groups, All C(H) groups
 At 1.5 times of:
  All C(H,H,H) groups
2. Restrained distances
 O1-H1
 0.87 with sigma of 0.02
3.a Aromatic/amide H refined with riding coordinates:
 C13(H13), C3(H3), C14(H14), C4(H4), C16(H16), C15(H15), C2(H2), C1(H1A)
3.b Idealised Me refined as rotating group:
 C9(H9A,H9B,H9C)
3.c Boron cage BH refined with riding coordinates:
 B17(H17), B12(H12), B1(H1B), B15(H15A), B5(H5), B16(H16A), B11(H11),
 B13(H13A), B18(H18), B14(H14A), B19(H19), B20(H20), B3(H3A), B4(H4A), B2(H2A),
 B7(H7), B6(H6), B9(H9), B8(H8), B10(H10)
;
_smtbx_masks_void_probe_radius 1.2
_smtbx_masks_void_truncation_radius 1.2
_olex2_submission_special_instructions 'No special instructions were received'

loop_
_space_group_symop_operation_xyz
'x, y, z'
'-x, -y, -z'

loop_
_atom_site_label
_atom_site_type_symbol
_atom_site_fract_x
_atom_site_fract_y
_atom_site_fract_z
_atom_site_U_iso_or_equiv
_atom_site_adp_type
_atom_site_occupancy
_atom_site_site_symmetry_order
_atom_site_calc_flag
_atom_site_refinement_flags_posn
_atom_site_refinement_flags_adp
_atom_site_refinement_flags_occupancy
_atom_site_disorder_assembly
_atom_site_disorder_group
Cu2 Cu 0.12659(5) 0.53074(3) 0.82675(2) 0.02608(13) Uani 1 1 d . . . . .
Cu1 Cu 0.39729(5) 0.65160(3) 0.71768(2) 0.02596(13) Uani 1 1 d . . . . .
O1 O 0.1948(3) 0.66022(17) 0.77410(8) 0.0298(4) Uani 1 1 d D . . . .
O2 O 0.5257(3) 0.45326(19) 0.73636(9) 0.0417(5) Uani 1 1 d . . . . .
O3 O 0.3653(3) 0.3836(2) 0.81079(10) 0.0510(6) Uani 1 1 d . . . . .
N1 N 0.6307(3) 0.6445(2) 0.66244(10) 0.0306(5) Uani 1 1 d . . . . .
N2 N 0.0289(3) 0.3795(2) 0.86731(9) 0.0275(5) Uani 1 1 d . . . . .
C10 C -0.1361(3) 0.4217(2) 0.89954(11) 0.0232(5) Uani 1 1 d . . . . .
C8 C 0.5019(4) 0.3647(3) 0.77394(12) 0.0305(6) Uani 1 1 d . . . . .
C6 C 0.4202(4) 0.8673(2) 0.62653(10) 0.0238(5) Uani 1 1 d . . . . .
C12 C -0.1032(3) 0.6645(2) 0.86312(10) 0.0219(5) Uani 1 1 d . . . . .
C5 C 0.6055(4) 0.7504(2) 0.62104(11) 0.0243(5) Uani 1 1 d . . . . .
C11 C -0.2269(3) 0.5771(2) 0.90164(10) 0.0206(5) Uani 1 1 d . . . . .
C7 C 0.2768(4) 0.8400(2) 0.68041(10) 0.0248(5) Uani 1 1 d . . . . .
C13 C -0.2163(4) 0.3302(3) 0.92884(12) 0.0302(6) Uani 1 1 d . . . . .
H13 H -0.332168 0.363760 0.951809 0.036 Uiso 1 1 calc R U . . .
C3 C 0.9110(4) 0.6375(3) 0.57511(13) 0.0351(6) Uani 1 1 d . . . . .
H3 H 1.005513 0.633255 0.544527 0.042 Uiso 1 1 calc R U . . .
C14 C -0.1252(4) 0.1879(3) 0.92434(13) 0.0340(6) Uani 1 1 d . . . . .
H14 H -0.178652 0.122491 0.943634 0.041 Uiso 1 1 calc R U . . .
C4 C 0.7421(4) 0.7498(3) 0.57707(11) 0.0303(6) Uani 1 1 d . . . . .
H4 H 0.720505 0.825495 0.548477 0.036 Uiso 1 1 calc R U . . .
C16 C 0.1172(4) 0.2414(3) 0.86345(13) 0.0333(6) Uani 1 1 d . . . . .
H16 H 0.234003 0.210125 0.840721 0.040 Uiso 1 1 calc R U . . .
C15 C 0.0445(4) 0.1435(3) 0.89124(12) 0.0338(6) Uani 1 1 d . . . . .
H15 H 0.110458 0.046737 0.887660 0.041 Uiso 1 1 calc R U . . .
C2 C 0.9391(4) 0.5321(3) 0.61842(14) 0.0393(7) Uani 1 1 d . . . . .
H2 H 1.056011 0.455777 0.619040 0.047 Uiso 1 1 calc R U . . .
C1 C 0.7969(4) 0.5383(3) 0.66072(14) 0.0411(7) Uani 1 1 d . . . . .
H1A H 0.817246 0.464207 0.690018 0.049 Uiso 1 1 calc R U . . .
B17 B -0.3166(4) 0.6621(3) 0.83695(12) 0.0255(6) Uani 1 1 d . . . . .
H17 H -0.326013 0.610320 0.796179 0.031 Uiso 1 1 calc R U . . .
B12 B -0.1012(4) 0.6574(3) 0.93877(12) 0.0254(6) Uani 1 1 d . . . . .
H12 H 0.029962 0.602824 0.964597 0.030 Uiso 1 1 calc R U . . .
C9 C 0.6497(5) 0.2230(3) 0.77596(15) 0.0528(9) Uani 1 1 d . . . . .
H9A H 0.629208 0.169902 0.744354 0.079 Uiso 1 1 calc R U . . .
H9B H 0.638526 0.174340 0.813935 0.079 Uiso 1 1 calc R U . . .
H9C H 0.778344 0.231578 0.770933 0.079 Uiso 1 1 calc R U . . .
B1 B 0.3933(4) 0.9588(3) 0.68819(12) 0.0279(6) Uani 1 1 d . . . . .
H1B H 0.506585 0.944298 0.720940 0.033 Uiso 1 1 calc R U . . .
B15 B -0.3771(4) 0.9136(3) 0.89605(13) 0.0286(6) Uani 1 1 d . . . . .
H15A H -0.429708 1.030354 0.894252 0.034 Uiso 1 1 calc R U . . .
B5 B 0.2204(4) 0.8312(3) 0.60878(13) 0.0293(6) Uani 1 1 d . . . . .
H5 H 0.221556 0.732709 0.589629 0.035 Uiso 1 1 calc R U . . .
B16 B -0.4945(4) 0.8179(3) 0.85828(13) 0.0278(6) Uani 1 1 d . . . . .
H16A H -0.623859 0.871082 0.831505 0.033 Uiso 1 1 calc R U . . .
B11 B -0.1270(4) 0.8141(3) 0.89701(14) 0.0280(6) Uani 1 1 d . . . . .
H11 H -0.012755 0.864644 0.895368 0.034 Uiso 1 1 calc R U . . .
B13 B -0.3369(4) 0.6559(3) 0.96329(12) 0.0259(6) Uani 1 1 d . . . . .
H13A H -0.361524 0.600156 1.005551 0.031 Uiso 1 1 calc R U . . .
B18 B -0.2593(4) 0.8175(3) 0.83472(13) 0.0288(6) Uani 1 1 d . . . . .
H18 H -0.232174 0.870605 0.792047 0.035 Uiso 1 1 calc R U . . .
B14 B -0.5056(4) 0.8147(3) 0.93685(12) 0.0280(6) Uani 1 1 d . . . . .
H14A H -0.642803 0.866535 0.962015 0.034 Uiso 1 1 calc R U . . .
B19 B -0.4693(4) 0.6592(3) 0.90031(13) 0.0262(6) Uani 1 1 d . . . . .
H19 H -0.580429 0.605904 0.901302 0.031 Uiso 1 1 calc R U . . .
B20 B -0.2782(5) 0.8122(3) 0.96095(13) 0.0299(6) Uani 1 1 d . . . . .
H20 H -0.265050 0.861620 1.001998 0.036 Uiso 1 1 calc R U . . .
B3 B 0.0071(5) 1.0982(4) 0.65095(14) 0.0401(8) Uani 1 1 d . . . . .
H3A H -0.136533 1.178796 0.659305 0.048 Uiso 1 1 calc R U . . .
B4 B 0.0411(4) 0.9171(3) 0.66076(13) 0.0338(7) Uani 1 1 d . . . . .
H4A H -0.078573 0.876406 0.676013 0.041 Uiso 1 1 calc R U . . .
B2 B 0.1478(4) 0.9951(3) 0.70912(13) 0.0311(7) Uani 1 1 d . . . . .
H2A H 0.097258 1.005947 0.756254 0.037 Uiso 1 1 calc R U . . .
B7 B 0.4065(5) 1.0376(3) 0.61589(13) 0.0309(7) Uani 1 1 d . . . . .
H7 H 0.529131 1.075369 0.600975 0.037 Uiso 1 1 calc R U . . .
B6 B 0.2992(4) 0.9584(3) 0.56707(13) 0.0309(7) Uani 1 1 d . . . . .
H6 H 0.351616 0.944281 0.520202 0.037 Uiso 1 1 calc R U . . .
B9 B 0.0523(5) 0.9957(4) 0.58880(14) 0.0384(8) Uani 1 1 d . . . . .
H9 H -0.060689 1.007908 0.556204 0.046 Uiso 1 1 calc R U . . .
B8 B 0.1680(5) 1.1239(3) 0.59333(14) 0.0400(8) Uani 1 1 d . . . . .
H8 H 0.130971 1.220952 0.563690 0.048 Uiso 1 1 calc R U . . .
B10 B 0.2270(5) 1.1248(3) 0.66836(14) 0.0361(7) Uani 1 1 d . . . . .
H10 H 0.228889 1.221789 0.688162 0.043 Uiso 1 1 calc R U . . .
H1 H 0.110(4) 0.741(2) 0.7735(15) 0.047(10) Uiso 1 1 d D . . . .

loop_
_atom_site_aniso_label
_atom_site_aniso_U_11
_atom_site_aniso_U_22
_atom_site_aniso_U_33
_atom_site_aniso_U_23
_atom_site_aniso_U_13
_atom_site_aniso_U_12
Cu2 0.0243(2) 0.0189(2) 0.0304(2) 0.00425(15) 0.01046(15) -0.00394(15)
Cu1 0.0267(2) 0.0206(2) 0.0272(2) 0.00374(15) 0.00867(16) -0.00599(15)
O1 0.0297(10) 0.0205(9) 0.0335(10) 0.0055(7) 0.0131(8) -0.0044(7)
O2 0.0444(12) 0.0254(9) 0.0459(12) 0.0063(8) 0.0220(9) -0.0046(8)
O3 0.0402(12) 0.0290(10) 0.0672(15) 0.0156(10) 0.0306(11) 0.0014(9)
N1 0.0292(12) 0.0246(11) 0.0343(12) 0.0037(9) 0.0099(9) -0.0065(9)
N2 0.0278(11) 0.0181(10) 0.0340(12) 0.0024(8) 0.0082(9) -0.0064(8)
C10 0.0245(12) 0.0177(11) 0.0259(12) 0.0012(9) 0.0036(10) -0.0062(9)
C8 0.0307(14) 0.0262(13) 0.0325(14) 0.0021(11) 0.0083(11) -0.0089(11)
C6 0.0280(13) 0.0245(12) 0.0191(12) 0.0022(9) 0.0038(10) -0.0105(10)
C12 0.0245(12) 0.0180(11) 0.0226(12) 0.0031(9) 0.0026(9) -0.0078(9)
C5 0.0277(13) 0.0248(12) 0.0239(12) -0.0012(9) 0.0017(10) -0.0135(10)
C11 0.0215(12) 0.0167(11) 0.0221(12) 0.0028(9) 0.0031(9) -0.0055(9)
C7 0.0277(13) 0.0264(12) 0.0192(12) 0.0031(9) 0.0025(10) -0.0089(10)
C13 0.0292(14) 0.0246(12) 0.0352(14) -0.0003(10) 0.0113(11) -0.0092(10)
C3 0.0266(14) 0.0429(15) 0.0387(15) -0.0085(12) 0.0120(11) -0.0163(12)
C14 0.0387(15) 0.0223(12) 0.0432(16) 0.0025(11) 0.0061(12) -0.0152(11)
C4 0.0298(14) 0.0348(14) 0.0285(13) 0.0017(11) 0.0049(11) -0.0152(11)
C16 0.0296(14) 0.0221(12) 0.0427(16) -0.0032(11) 0.0123(12) -0.0029(10)
C15 0.0377(15) 0.0173(12) 0.0432(16) 0.0013(11) 0.0075(12) -0.0069(11)
C2 0.0257(14) 0.0331(14) 0.0536(18) -0.0030(13) 0.0143(13) -0.0048(11)
C1 0.0358(16) 0.0257(14) 0.0525(18) 0.0061(12) 0.0119(13) -0.0016(12)
B17 0.0241(14) 0.0282(14) 0.0219(14) 0.0012(11) 0.0011(11) -0.0064(11)
B12 0.0271(15) 0.0217(13) 0.0249(14) 0.0005(11) -0.0016(11) -0.0050(11)
C9 0.053(2) 0.0325(15) 0.0520(19) 0.0107(14) 0.0248(16) 0.0064(14)
B1 0.0372(17) 0.0221(13) 0.0221(14) 0.0014(11) -0.0001(12) -0.0077(12)
B15 0.0295(15) 0.0182(13) 0.0325(16) 0.0024(11) 0.0033(12) -0.0021(11)
B5 0.0273(15) 0.0384(16) 0.0232(14) 0.0017(12) 0.0018(11) -0.0134(12)
B16 0.0242(14) 0.0255(14) 0.0273(15) 0.0031(11) 0.0005(11) -0.0006(11)
B11 0.0287(15) 0.0160(12) 0.0379(16) -0.0006(11) 0.0002(12) -0.0060(11)
B13 0.0274(15) 0.0227(13) 0.0213(14) 0.0019(10) 0.0052(11) -0.0013(11)
B18 0.0300(15) 0.0214(13) 0.0275(15) 0.0062(11) 0.0040(12) -0.0009(11)
B14 0.0285(15) 0.0221(13) 0.0254(14) 0.0026(11) 0.0054(12) 0.0004(11)
B19 0.0181(13) 0.0279(14) 0.0287(15) 0.0016(11) 0.0042(11) -0.0039(11)
B20 0.0366(17) 0.0223(13) 0.0269(15) -0.0044(11) -0.0015(12) -0.0037(12)
B3 0.0369(18) 0.0402(17) 0.0285(16) 0.0090(13) 0.0045(13) 0.0039(14)
B4 0.0251(15) 0.0427(17) 0.0274(15) 0.0059(13) 0.0035(12) -0.0054(13)
B2 0.0332(16) 0.0273(14) 0.0233(14) 0.0034(11) 0.0023(12) 0.0013(12)
B7 0.0413(18) 0.0227(14) 0.0284(15) 0.0066(11) 0.0002(13) -0.0121(12)
B6 0.0318(16) 0.0344(15) 0.0227(14) 0.0055(12) 0.0015(12) -0.0076(12)
B9 0.0312(17) 0.0491(19) 0.0258(16) 0.0084(14) 0.0005(13) -0.0033(14)
B8 0.0447(19) 0.0343(16) 0.0296(16) 0.0127(13) 0.0025(14) -0.0012(14)
B10 0.0473(19) 0.0220(14) 0.0303(16) 0.0042(12) 0.0007(14) -0.0012(13)

loop_
_atom_type_symbol
_atom_type_description
_atom_type_scat_dispersion_real
_atom_type_scat_dispersion_imag
_atom_type_scat_source
C C 0.0181 0.0091 'International Tables Vol C Tables 4.2.6.8 and 6.1.1.4'
H H 0.0000 0.0000 'International Tables Vol C Tables 4.2.6.8 and 6.1.1.4'
B B 0.0090 0.0039 'International Tables Vol C Tables 4.2.6.8 and 6.1.1.4'
Cu Cu -1.9646 0.5888 'International Tables Vol C Tables 4.2.6.8 and 6.1.1.4'
N N 0.0311 0.0180 'International Tables Vol C Tables 4.2.6.8 and 6.1.1.4'
O O 0.0492 0.0322 'International Tables Vol C Tables 4.2.6.8 and 6.1.1.4'

loop_
_geom_angle_atom_site_label_1
_geom_angle_atom_site_label_2
_geom_angle_atom_site_label_3
_geom_angle
_geom_angle_site_symmetry_1
_geom_angle_site_symmetry_3
_geom_angle_publ_flag
O1 Cu2 O3 92.67(8) . . ?
O1 Cu2 N2 167.09(9) . . ?
O1 Cu2 C12 97.19(8) . . ?
O3 Cu2 N2 86.93(8) . . ?
O3 Cu2 C12 165.97(10) . . ?
C12 Cu2 N2 85.66(9) . . ?
O1 Cu1 O2 92.60(7) . . ?
O1 Cu1 N1 174.94(9) . . ?
O1 Cu1 C7 96.03(9) . . ?
O2 Cu1 N1 86.85(8) . . ?
O2 Cu1 C7 167.17(10) . . ?
C7 Cu1 N1 85.37(9) . . ?
Cu2 O1 Cu1 135.59(9) . . ?
Cu2 O1 H1 113(2) . . ?
Cu1 O1 H1 112(2) . . ?
C8 O2 Cu1 135.74(17) . . ?
C8 O3 Cu2 136.36(18) . . ?
C5 N1 Cu1 116.43(17) . . ?
C1 N1 Cu1 125.39(18) . . ?
C1 N1 C5 117.9(2) . . ?
C10 N2 Cu2 117.37(15) . . ?
C10 N2 C16 117.9(2) . . ?
C16 N2 Cu2 124.71(18) . . ?
N2 C10 C11 115.0(2) . . ?
N2 C10 C13 122.8(2) . . ?
C13 C10 C11 122.2(2) . . ?
O2 C8 O3 126.0(2) . . ?
O2 C8 C9 117.8(2) . . ?
O3 C8 C9 116.2(2) . . ?
C5 C6 C7 113.47(19) . . ?
C5 C6 B1 114.9(2) . . ?
C5 C6 B5 115.4(2) . . ?
C5 C6 B7 122.4(2) . . ?
C5 C6 B6 122.6(2) . . ?
C7 C6 B1 61.72(16) . . ?
C7 C6 B5 62.06(15) . . ?
C7 C6 B7 113.16(19) . . ?
C7 C6 B6 113.10(19) . . ?
B5 C6 B1 115.0(2) . . ?
B7 C6 B1 63.41(16) . . ?
B7 C6 B5 115.3(2) . . ?
B7 C6 B6 63.05(17) . . ?
B6 C6 B1 115.66(19) . . ?
B6 C6 B5 62.92(17) . . ?
C11 C12 Cu2 108.90(14) . . ?
C11 C12 B17 60.81(14) . . ?
C11 C12 B12 61.00(15) . . ?
C11 C12 B11 109.08(18) . . ?
C11 C12 B18 109.05(18) . . ?
B17 C12 Cu2 113.59(16) . . ?
B17 C12 B12 113.33(19) . . ?
B12 C12 Cu2 113.53(15) . . ?
B11 C12 Cu2 129.92(17) . . ?
B11 C12 B17 112.94(19) . . ?
B11 C12 B12 61.49(15) . . ?
B18 C12 Cu2 130.20(16) . . ?
B18 C12 B17 61.82(16) . . ?
B18 C12 B12 112.57(18) . . ?
B18 C12 B11 62.08(16) . . ?
N1 C5 C6 115.2(2) . . ?
N1 C5 C4 122.2(2) . . ?
C4 C5 C6 122.6(2) . . ?
C10 C11 C12 113.08(18) . . ?
C10 C11 B17 115.1(2) . . ?
C10 C11 B12 114.96(19) . . ?
C10 C11 B13 122.86(19) . . ?
C10 C11 B19 122.9(2) . . ?
C12 C11 B17 61.68(15) . . ?
C12 C11 B12 61.66(15) . . ?
C12 C11 B13 113.20(18) . . ?
C12 C11 B19 112.96(18) . . ?
B17 C11 B12 114.62(18) . . ?
B13 C11 B17 115.35(18) . . ?
B13 C11 B12 63.55(16) . . ?
B13 C11 B19 62.98(16) . . ?
B19 C11 B17 63.10(15) . . ?
B19 C11 B12 115.63(19) . . ?
C6 C7 Cu1 108.88(15) . . ?
C6 C7 B1 61.10(15) . . ?
C6 C7 B5 60.78(15) . . ?
C6 C7 B4 109.21(19) . . ?
C6 C7 B2 109.38(19) . . ?
B1 C7 Cu1 115.96(16) . . ?
B1 C7 B5 113.38(19) . . ?
B1 C7 B4 113.1(2) . . ?
B5 C7 Cu1 111.16(16) . . ?
B4 C7 Cu1 127.87(18) . . ?
B4 C7 B5 61.62(16) . . ?
B2 C7 Cu1 131.85(16) . . ?
B2 C7 B1 62.02(17) . . ?
B2 C7 B5 112.52(19) . . ?
B2 C7 B4 61.94(18) . . ?
C10 C13 H13 120.5 . . ?
C10 C13 C14 119.0(2) . . ?
C14 C13 H13 120.5 . . ?
C4 C3 H3 120.7 . . ?
C2 C3 H3 120.7 . . ?
C2 C3 C4 118.6(2) . . ?
C13 C14 H14 120.7 . . ?
C15 C14 C13 118.6(2) . . ?
C15 C14 H14 120.7 . . ?
C5 C4 C3 119.2(2) . . ?
C5 C4 H4 120.4 . . ?
C3 C4 H4 120.4 . . ?
N2 C16 H16 118.7 . . ?
N2 C16 C15 122.5(2) . . ?
C15 C16 H16 118.7 . . ?
C14 C15 H15 120.4 . . ?
C16 C15 C14 119.1(2) . . ?
C16 C15 H15 120.4 . . ?
C3 C2 H2 120.3 . . ?
C1 C2 C3 119.4(3) . . ?
C1 C2 H2 120.3 . . ?
N1 C1 C2 122.8(3) . . ?
N1 C1 H1A 118.6 . . ?
C2 C1 H1A 118.6 . . ?
C12 B17 H17 123.6 . . ?
C12 B17 B16 106.1(2) . . ?
C12 B17 B18 58.71(15) . . ?
C12 B17 B19 105.71(19) . . ?
C11 B17 C12 57.50(14) . . ?
C11 B17 H17 125.2 . . ?
C11 B17 B16 104.33(19) . . ?
C11 B17 B18 104.0(2) . . ?
C11 B17 B19 58.32(15) . . ?
B16 B17 H17 122.5 . . ?
B16 B17 B19 60.00(15) . . ?
B18 B17 H17 122.2 . . ?
B18 B17 B16 60.62(16) . . ?
B18 B17 B19 108.2(2) . . ?
B19 B17 H17 121.9 . . ?
C12 B12 H12 123.7 . . ?
C12 B12 B11 58.85(15) . . ?
C12 B12 B13 105.0(2) . . ?
C12 B12 B20 106.15(18) . . ?
C11 B12 C12 57.34(14) . . ?
C11 B12 H12 125.5 . . ?
C11 B12 B11 104.13(19) . . ?
C11 B12 B13 57.80(15) . . ?
C11 B12 B20 103.98(19) . . ?
B11 B12 H12 121.9 . . ?
B11 B12 B13 108.2(2) . . ?
B11 B12 B20 60.99(16) . . ?
B13 B12 H12 122.3 . . ?
B20 B12 H12 122.4 . . ?
B20 B12 B13 59.85(16) . . ?
C8 C9 H9A 109.5 . . ?
C8 C9 H9B 109.5 . . ?
C8 C9 H9C 109.5 . . ?
H9A C9 H9B 109.5 . . ?
H9A C9 H9C 109.5 . . ?
H9B C9 H9C 109.5 . . ?
C6 B1 C7 57.18(14) . . ?
C6 B1 H1B 125.5 . . ?
C6 B1 B2 103.6(2) . . ?
C6 B1 B7 58.04(15) . . ?
C6 B1 B10 104.1(2) . . ?
C7 B1 H1B 123.8 . . ?
C7 B1 B2 58.54(16) . . ?
C7 B1 B7 105.2(2) . . ?
C7 B1 B10 106.1(2) . . ?
B2 B1 H1B 122.3 . . ?
B2 B1 B7 108.0(2) . . ?
B2 B1 B10 60.89(17) . . ?
B7 B1 H1B 122.2 . . ?
B10 B1 H1B 122.4 . . ?
B10 B1 B7 59.86(16) . . ?
B16 B15 H15A 121.7 . . ?
B11 B15 H15A 122.1 . . ?
B11 B15 B16 107.53(19) . . ?
B11 B15 B20 60.02(16) . . ?
B18 B15 H15A 122.2 . . ?
B18 B15 B16 59.89(17) . . ?
B18 B15 B11 59.29(16) . . ?
B18 B15 B20 107.45(19) . . ?
B14 B15 H15A 121.6 . . ?
B14 B15 B16 60.22(17) . . ?
B14 B15 B11 107.86(19) . . ?
B14 B15 B18 107.8(2) . . ?
B14 B15 B20 60.07(17) . . ?
B20 B15 H15A 121.7 . . ?
B20 B15 B16 108.2(2) . . ?
C6 B5 C7 57.16(14) . . ?
C6 B5 H5 125.1 . . ?
C6 B5 B4 104.3(2) . . ?
C6 B5 B6 58.51(16) . . ?
C6 B5 B9 104.6(2) . . ?
C7 B5 H5 123.7 . . ?
C7 B5 B4 59.06(16) . . ?
C7 B5 B6 105.6(2) . . ?
C7 B5 B9 106.1(2) . . ?
B4 B5 H5 121.9 . . ?
B4 B5 B6 108.5(2) . . ?
B4 B5 B9 60.64(17) . . ?
B6 B5 H5 121.8 . . ?
B9 B5 H5 122.4 . . ?
B9 B5 B6 60.15(18) . . ?
B17 B16 B15 107.6(2) . . ?
B17 B16 H16A 121.7 . . ?
B17 B16 B18 59.52(16) . . ?
B17 B16 B14 107.84(19) . . ?
B17 B16 B19 60.45(15) . . ?
B15 B16 H16A 122.1 . . ?
B18 B16 B15 59.75(17) . . ?
B18 B16 H16A 122.2 . . ?
B18 B16 B14 107.1(2) . . ?
B14 B16 B15 59.55(17) . . ?
B14 B16 H16A 122.1 . . ?
B19 B16 B15 107.6(2) . . ?
B19 B16 H16A 121.7 . . ?
B19 B16 B18 107.66(19) . . ?
B19 B16 B14 59.78(16) . . ?
C12 B11 B12 59.67(15) . . ?
C12 B11 B15 105.8(2) . . ?
C12 B11 H11 123.7 . . ?
C12 B11 B18 58.91(15) . . ?
C12 B11 B20 105.82(19) . . ?
B12 B11 B15 108.2(2) . . ?
B12 B11 H11 121.3 . . ?
B12 B11 B18 108.5(2) . . ?
B12 B11 B20 59.75(16) . . ?
B15 B11 H11 122.1 . . ?
B15 B11 B20 60.07(16) . . ?
B18 B11 B15 60.20(16) . . ?
B18 B11 H11 121.3 . . ?
B18 B11 B20 108.2(2) . . ?
B20 B11 H11 122.2 . . ?
C11 B13 B12 58.65(15) . . ?
C11 B13 H13A 125.1 . . ?
C11 B13 B14 104.36(18) . . ?
C11 B13 B19 58.65(15) . . ?
C11 B13 B20 104.13(19) . . ?
B12 B13 H13A 121.9 . . ?
B14 B13 B12 107.5(2) . . ?
B14 B13 H13A 122.4 . . ?
B14 B13 B19 60.14(16) . . ?
B14 B13 B20 60.41(17) . . ?
B19 B13 B12 108.05(19) . . ?
B19 B13 H13A 121.1 . . ?
B19 B13 B20 108.5(2) . . ?
B20 B13 B12 59.19(16) . . ?
B20 B13 H13A 122.5 . . ?
C12 B18 B17 59.46(15) . . ?
C12 B18 B15 106.08(19) . . ?
C12 B18 B16 106.11(19) . . ?
C12 B18 B11 59.01(15) . . ?
C12 B18 H18 123.7 . . ?
B17 B18 B15 108.3(2) . . ?
B17 B18 B16 59.86(16) . . ?
B17 B18 B11 108.50(19) . . ?
B17 B18 H18 121.4 . . ?
B15 B18 B16 60.35(17) . . ?
B15 B18 H18 121.8 . . ?
B16 B18 H18 121.8 . . ?
B11 B18 B15 60.51(17) . . ?
B11 B18 B16 108.9(2) . . ?
B11 B18 H18 121.1 . . ?
B15 B14 B16 60.23(17) . . ?
B15 B14 H14A 121.5 . . ?
B15 B14 B20 60.23(17) . . ?
B16 B14 H14A 121.7 . . ?
B13 B14 B15 108.2(2) . . ?
B13 B14 B16 107.97(19) . . ?
B13 B14 H14A 121.7 . . ?
B13 B14 B19 60.10(16) . . ?
B13 B14 B20 59.98(16) . . ?
B19 B14 B15 108.07(19) . . ?
B19 B14 B16 59.73(16) . . ?
B19 B14 H14A 121.8 . . ?
B19 B14 B20 108.11(19) . . ?
B20 B14 B16 108.3(2) . . ?
B20 B14 H14A 121.5 . . ?
C11 B19 B17 58.58(14) . . ?
C11 B19 B16 104.18(19) . . ?
C11 B19 B13 58.38(15) . . ?
C11 B19 B14 103.9(2) . . ?
C11 B19 H19 125.4 . . ?
B17 B19 H19 121.7 . . ?
B16 B19 B17 59.55(15) . . ?
B16 B19 B13 108.3(2) . . ?
B16 B19 B14 60.49(16) . . ?
B16 B19 H19 122.3 . . ?
B13 B19 B17 107.8(2) . . ?
B13 B19 B14 59.75(16) . . ?
B13 B19 H19 121.5 . . ?
B14 B19 B17 107.7(2) . . ?
B14 B19 H19 122.6 . . ?
B12 B20 B15 107.6(2) . . ?
B12 B20 B11 59.26(15) . . ?
B12 B20 B13 60.97(16) . . ?
B12 B20 B14 108.3(2) . . ?
B12 B20 H20 121.5 . . ?
B15 B20 H20 122.1 . . ?
B11 B20 B15 59.91(16) . . ?
B11 B20 H20 122.2 . . ?
B13 B20 B15 107.5(2) . . ?
B13 B20 B11 107.74(19) . . ?
B13 B20 B14 59.61(16) . . ?
B13 B20 H20 121.7 . . ?
B14 B20 B15 59.70(16) . . ?
B14 B20 B11 107.5(2) . . ?
B14 B20 H20 121.9 . . ?
B4 B3 H3A 121.7 . . ?
B4 B3 B2 59.48(18) . . ?
B4 B3 B8 108.5(2) . . ?
B4 B3 B10 108.1(2) . . ?
B2 B3 H3A 122.1 . . ?
B2 B3 B10 60.08(18) . . ?
B9 B3 H3A 121.3 . . ?
B9 B3 B4 60.39(18) . . ?
B9 B3 B2 108.0(2) . . ?
B9 B3 B8 60.4(2) . . ?
B9 B3 B10 108.7(2) . . ?
B8 B3 H3A 121.5 . . ?
B8 B3 B2 107.9(2) . . ?
B8 B3 B10 60.1(2) . . ?
B10 B3 H3A 121.4 . . ?
C7 B4 B5 59.33(16) . . ?
C7 B4 B3 105.4(2) . . ?
C7 B4 H4A 124.1 . . ?
C7 B4 B2 58.54(16) . . ?
C7 B4 B9 105.6(2) . . ?
B5 B4 B3 107.5(2) . . ?
B5 B4 H4A 121.7 . . ?
B5 B4 B9 59.70(17) . . ?
B3 B4 H4A 122.3 . . ?
B3 B4 B9 59.78(19) . . ?
B2 B4 B5 107.9(2) . . ?
B2 B4 B3 60.48(18) . . ?
B2 B4 H4A 121.4 . . ?
B2 B4 B9 108.3(2) . . ?
B9 B4 H4A 122.2 . . ?
C7 B2 B1 59.44(15) . . ?
C7 B2 B3 105.8(2) . . ?
C7 B2 B4 59.51(16) . . ?
C7 B2 H2A 123.7 . . ?
C7 B2 B10 105.9(2) . . ?
B1 B2 B3 108.2(2) . . ?
B1 B2 H2A 121.3 . . ?
B1 B2 B10 59.73(17) . . ?
B3 B2 H2A 122.1 . . ?
B3 B2 B10 60.41(19) . . ?
B4 B2 B1 109.0(2) . . ?
B4 B2 B3 60.05(19) . . ?
B4 B2 H2A 120.8 . . ?
B4 B2 B10 108.8(2) . . ?
B10 B2 H2A 122.0 . . ?
C6 B7 B1 58.55(15) . . ?
C6 B7 H7 125.3 . . ?
C6 B7 B6 58.57(16) . . ?
C6 B7 B8 104.0(2) . . ?
C6 B7 B10 104.1(2) . . ?
B1 B7 H7 121.7 . . ?
B6 B7 B1 108.0(2) . . ?
B6 B7 H7 121.4 . . ?
B8 B7 B1 107.9(2) . . ?
B8 B7 H7 122.4 . . ?
B8 B7 B6 59.70(18) . . ?
B8 B7 B10 60.69(18) . . ?
B10 B7 B1 59.45(16) . . ?
B10 B7 H7 122.3 . . ?
B10 B7 B6 108.4(2) . . ?
C6 B6 B5 58.57(15) . . ?
C6 B6 B7 58.38(15) . . ?
C6 B6 H6 125.3 . . ?
C6 B6 B9 104.2(2) . . ?
C6 B6 B8 104.0(2) . . ?
B5 B6 B7 107.9(2) . . ?
B5 B6 H6 121.6 . . ?
B7 B6 H6 121.4 . . ?
B9 B6 B5 59.57(17) . . ?
B9 B6 B7 108.4(2) . . ?
B9 B6 H6 122.3 . . ?
B8 B6 B5 107.9(2) . . ?
B8 B6 B7 59.89(18) . . ?
B8 B6 H6 122.4 . . ?
B8 B6 B9 60.6(2) . . ?
B5 B9 B3 107.5(2) . . ?
B5 B9 B4 59.66(16) . . ?
B5 B9 B6 60.29(16) . . ?
B5 B9 H9 121.9 . . ?
B5 B9 B8 107.6(2) . . ?
B3 B9 B4 59.83(18) . . ?
B3 B9 B6 107.6(2) . . ?
B3 B9 H9 122.0 . . ?
B3 B9 B8 60.0(2) . . ?
B4 B9 H9 121.9 . . ?
B4 B9 B8 107.7(2) . . ?
B6 B9 B4 107.9(2) . . ?
B6 B9 H9 121.8 . . ?
B6 B9 B8 59.46(18) . . ?
B8 B9 H9 122.0 . . ?
B3 B8 B9 59.6(2) . . ?
B3 B8 H8 121.9 . . ?
B3 B8 B10 60.4(2) . . ?
B7 B8 B3 108.0(2) . . ?
B7 B8 B9 108.3(2) . . ?
B7 B8 H8 121.5 . . ?
B7 B8 B10 59.84(18) . . ?
B6 B8 B3 107.6(2) . . ?
B6 B8 B7 60.41(17) . . ?
B6 B8 B9 59.97(19) . . ?
B6 B8 H8 121.7 . . ?
B6 B8 B10 108.2(2) . . ?
B9 B8 H8 121.7 . . ?
B9 B8 B10 108.2(2) . . ?
B10 B8 H8 121.5 . . ?
B1 B10 B3 107.2(2) . . ?
B1 B10 B2 59.38(16) . . ?
B1 B10 B7 60.69(16) . . ?
B1 B10 B8 107.9(2) . . ?
B1 B10 H10 121.7 . . ?
B3 B10 H10 122.5 . . ?
B2 B10 B3 59.51(18) . . ?
B2 B10 B8 107.0(2) . . ?
B2 B10 H10 122.4 . . ?
B7 B10 B3 107.0(2) . . ?
B7 B10 B2 107.4(2) . . ?
B7 B10 B8 59.47(18) . . ?
B7 B10 H10 121.9 . . ?
B8 B10 B3 59.48(19) . . ?
B8 B10 H10 122.2 . . ?

loop_
_geom_bond_atom_site_label_1
_geom_bond_atom_site_label_2
_geom_bond_distance
_geom_bond_site_symmetry_2
_geom_bond_publ_flag
Cu2 O1 1.8899(17) . ?
Cu2 O3 1.9314(19) . ?
Cu2 N2 2.047(2) . ?
Cu2 C12 1.971(2) . ?
Cu1 O1 1.8976(17) . ?
Cu1 O2 1.9514(18) . ?
Cu1 N1 2.057(2) . ?
Cu1 C7 1.978(2) . ?
O1 H1 0.847(18) . ?
O2 C8 1.246(3) . ?
O3 C8 1.248(3) . ?
N1 C5 1.353(3) . ?
N1 C1 1.339(4) . ?
N2 C10 1.342(3) . ?
N2 C16 1.347(3) . ?
C10 C11 1.502(3) . ?
C10 C13 1.375(4) . ?
C8 C9 1.492(4) . ?
C6 C5 1.490(3) . ?
C6 C7 1.644(3) . ?
C6 B1 1.712(4) . ?
C6 B5 1.707(4) . ?
C6 B7 1.703(4) . ?
C6 B6 1.706(4) . ?
C12 C11 1.651(3) . ?
C12 B17 1.723(4) . ?
C12 B12 1.726(4) . ?
C12 B11 1.711(4) . ?
C12 B18 1.710(3) . ?
C5 C4 1.379(4) . ?
C11 B17 1.709(3) . ?
C11 B12 1.715(4) . ?
C11 B13 1.699(3) . ?
C11 B19 1.704(3) . ?
C7 B1 1.722(4) . ?
C7 B5 1.728(4) . ?
C7 B4 1.723(4) . ?
C7 B2 1.706(4) . ?
C13 H13 0.9500 . ?
C13 C14 1.388(4) . ?
C3 H3 0.9500 . ?
C3 C4 1.385(4) . ?
C3 C2 1.376(4) . ?
C14 H14 0.9500 . ?
C14 C15 1.381(4) . ?
C4 H4 0.9500 . ?
C16 H16 0.9500 . ?
C16 C15 1.379(4) . ?
C15 H15 0.9500 . ?
C2 H2 0.9500 . ?
C2 C1 1.372(4) . ?
C1 H1A 0.9500 . ?
B17 H17 1.1200 . ?
B17 B16 1.770(4) . ?
B17 B18 1.763(4) . ?
B17 B19 1.786(4) . ?
B12 H12 1.1200 . ?
B12 B11 1.757(4) . ?
B12 B13 1.798(4) . ?
B12 B20 1.766(4) . ?
C9 H9A 0.9800 . ?
C9 H9B 0.9800 . ?
C9 H9C 0.9800 . ?
B1 H1B 1.1200 . ?
B1 B2 1.766(4) . ?
B1 B7 1.795(4) . ?
B1 B10 1.773(4) . ?
B15 H15A 1.1200 . ?
B15 B16 1.791(4) . ?
B15 B11 1.786(4) . ?
B15 B18 1.780(4) . ?
B15 B14 1.779(4) . ?
B15 B20 1.789(4) . ?
B5 H5 1.1200 . ?
B5 B4 1.768(4) . ?
B5 B6 1.782(4) . ?
B5 B9 1.769(4) . ?
B16 H16A 1.1200 . ?
B16 B18 1.783(4) . ?
B16 B14 1.791(4) . ?
B16 B19 1.778(4) . ?
B11 H11 1.1200 . ?
B11 B18 1.764(4) . ?
B11 B20 1.788(4) . ?
B13 H13A 1.1200 . ?
B13 B14 1.771(4) . ?
B13 B19 1.778(4) . ?
B13 B20 1.778(4) . ?
B18 H18 1.1200 . ?
B14 H14A 1.1200 . ?
B14 B19 1.778(4) . ?
B14 B20 1.786(4) . ?
B19 H19 1.1200 . ?
B20 H20 1.1200 . ?
B3 H3A 1.1200 . ?
B3 B4 1.775(5) . ?
B3 B2 1.783(4) . ?
B3 B9 1.774(5) . ?
B3 B8 1.783(5) . ?
B3 B10 1.799(5) . ?
B4 H4A 1.1200 . ?
B4 B2 1.765(5) . ?
B4 B9 1.785(4) . ?
B2 H2A 1.1200 . ?
B2 B10 1.793(4) . ?
B7 H7 1.1200 . ?
B7 B6 1.782(4) . ?
B7 B8 1.773(5) . ?
B7 B10 1.780(4) . ?
B6 H6 1.1200 . ?
B6 B9 1.779(4) . ?
B6 B8 1.770(4) . ?
B9 H9 1.1200 . ?
B9 B8 1.790(5) . ?
B8 H8 1.1200 . ?
B8 B10 1.795(5) . ?
B10 H10 1.1200 . ?

loop_
_geom_torsion_atom_site_label_1
_geom_torsion_atom_site_label_2
_geom_torsion_atom_site_label_3
_geom_torsion_atom_site_label_4
_geom_torsion
_geom_torsion_site_symmetry_1
_geom_torsion_site_symmetry_2
_geom_torsion_site_symmetry_3
_geom_torsion_site_symmetry_4
_geom_torsion_publ_flag
Cu2 O3 C8 O2 6.6(5) . . . . ?
Cu2 O3 C8 C9 -173.8(3) . . . . ?
Cu2 N2 C10 C11 -0.4(3) . . . . ?
Cu2 N2 C10 C13 180.0(2) . . . . ?
Cu2 N2 C16 C15 -179.4(2) . . . . ?
Cu2 C12 C11 C10 0.1(2) . . . . ?
Cu2 C12 C11 B17 -107.05(17) . . . . ?
Cu2 C12 C11 B12 107.02(17) . . . . ?
Cu2 C12 C11 B13 145.61(16) . . . . ?
Cu2 C12 C11 B19 -145.20(17) . . . . ?
Cu2 C12 B17 C11 99.26(16) . . . . ?
Cu2 C12 B17 B16 -163.76(15) . . . . ?
Cu2 C12 B17 B18 -124.41(18) . . . . ?
Cu2 C12 B17 B19 133.59(16) . . . . ?
Cu2 C12 B12 C11 -99.35(16) . . . . ?
Cu2 C12 B12 B11 124.05(19) . . . . ?
Cu2 C12 B12 B13 -133.48(16) . . . . ?
Cu2 C12 B12 B20 164.15(17) . . . . ?
Cu2 C12 B11 B12 -97.9(2) . . . . ?
Cu2 C12 B11 B15 159.95(17) . . . . ?
Cu2 C12 B11 B18 120.6(2) . . . . ?
Cu2 C12 B11 B20 -137.36(19) . . . . ?
Cu2 C12 B18 B17 98.1(2) . . . . ?
Cu2 C12 B18 B15 -159.77(19) . . . . ?
Cu2 C12 B18 B16 137.14(19) . . . . ?
Cu2 C12 B18 B11 -120.2(2) . . . . ?
Cu1 O2 C8 O3 5.5(5) . . . . ?
Cu1 O2 C8 C9 -174.1(3) . . . . ?
Cu1 N1 C5 C6 7.9(3) . . . . ?
Cu1 N1 C5 C4 -172.1(2) . . . . ?
Cu1 N1 C1 C2 172.1(2) . . . . ?
Cu1 C7 B1 C6 98.17(18) . . . . ?
Cu1 C7 B1 B2 -125.57(19) . . . . ?
Cu1 C7 B1 B7 132.37(17) . . . . ?
Cu1 C7 B1 B10 -165.23(16) . . . . ?
Cu1 C7 B5 C6 -100.43(17) . . . . ?
Cu1 C7 B5 B4 122.6(2) . . . . ?
Cu1 C7 B5 B6 -134.82(17) . . . . ?
Cu1 C7 B5 B9 162.40(18) . . . . ?
Cu1 C7 B4 B5 -95.7(2) . . . . ?
Cu1 C7 B4 B3 162.80(18) . . . . ?
Cu1 C7 B4 B2 122.9(2) . . . . ?
Cu1 C7 B4 B9 -134.9(2) . . . . ?
Cu1 C7 B2 B1 100.9(2) . . . . ?
Cu1 C7 B2 B3 -156.9(2) . . . . ?
Cu1 C7 B2 B4 -117.2(3) . . . . ?
Cu1 C7 B2 B10 140.0(2) . . . . ?
O2 Cu1 O1 Cu2 -2.75(17) . . . . ?
O3 Cu2 O1 Cu1 8.06(17) . . . . ?
N1 C5 C4 C3 -0.2(4) . . . . ?
N2 Cu2 O1 Cu1 -79.9(4) . . . . ?
N2 C10 C11 C12 0.2(3) . . . . ?
N2 C10 C11 B17 68.5(3) . . . . ?
N2 C10 C11 B12 -68.1(3) . . . . ?
N2 C10 C11 B13 -141.6(2) . . . . ?
N2 C10 C11 B19 141.5(2) . . . . ?
N2 C10 C13 C14 -1.1(4) . . . . ?
N2 C16 C15 C14 0.1(5) . . . . ?
C10 N2 C16 C15 -0.1(4) . . . . ?
C10 C11 B17 C12 -103.8(2) . . . . ?
C10 C11 B17 B16 156.0(2) . . . . ?
C10 C11 B17 B18 -141.3(2) . . . . ?
C10 C11 B17 B19 115.8(2) . . . . ?
C10 C11 B12 C12 103.9(2) . . . . ?
C10 C11 B12 B11 141.2(2) . . . . ?
C10 C11 B12 B13 -115.9(2) . . . . ?
C10 C11 B12 B20 -155.7(2) . . . . ?
C10 C11 B13 B12 103.9(2) . . . . ?
C10 C11 B13 B14 -154.1(2) . . . . ?
C10 C11 B13 B19 -113.4(3) . . . . ?
C10 C11 B13 B20 143.4(2) . . . . ?
C10 C11 B19 B17 -103.8(2) . . . . ?
C10 C11 B19 B16 -143.7(2) . . . . ?
C10 C11 B19 B13 113.3(2) . . . . ?
C10 C11 B19 B14 153.7(2) . . . . ?
C10 C13 C14 C15 1.0(4) . . . . ?
C6 C5 C4 C3 179.8(2) . . . . ?
C6 C7 B1 B2 136.3(2) . . . . ?
C6 C7 B1 B7 34.20(18) . . . . ?
C6 C7 B1 B10 96.6(2) . . . . ?
C6 C7 B5 B4 -137.0(2) . . . . ?
C6 C7 B5 B6 -34.39(17) . . . . ?
C6 C7 B5 B9 -97.2(2) . . . . ?
C6 C7 B4 B5 39.1(2) . . . . ?
C6 C7 B4 B3 -62.4(2) . . . . ?
C6 C7 B4 B2 -102.3(2) . . . . ?
C6 C7 B4 B9 -0.1(3) . . . . ?
C6 C7 B2 B1 -39.91(19) . . . . ?
C6 C7 B2 B3 62.2(3) . . . . ?
C6 C7 B2 B4 102.0(2) . . . . ?
C6 C7 B2 B10 -0.8(3) . . . . ?
C6 B1 B2 C7 36.71(16) . . . . ?
C6 B1 B2 B3 -61.2(3) . . . . ?
C6 B1 B2 B4 2.5(2) . . . . ?
C6 B1 B2 B10 -98.7(2) . . . . ?
C6 B1 B7 B6 32.75(19) . . . . ?
C6 B1 B7 B8 95.8(2) . . . . ?
C6 B1 B7 B10 133.9(2) . . . . ?
C6 B1 B10 B3 61.1(2) . . . . ?
C6 B1 B10 B2 97.9(2) . . . . ?
C6 B1 B10 B7 -39.1(2) . . . . ?
C6 B1 B10 B8 -1.6(3) . . . . ?
C6 B5 B4 C7 -36.30(17) . . . . ?
C6 B5 B4 B3 61.5(3) . . . . ?
C6 B5 B4 B2 -2.3(3) . . . . ?
C6 B5 B4 B9 98.9(2) . . . . ?
C6 B5 B6 B7 -32.55(19) . . . . ?
C6 B5 B6 B9 -133.8(2) . . . . ?
C6 B5 B6 B8 -95.8(2) . . . . ?
C6 B5 B9 B3 -61.1(3) . . . . ?
C6 B5 B9 B4 -98.5(2) . . . . ?
C6 B5 B9 B6 39.52(19) . . . . ?
C6 B5 B9 B8 2.1(3) . . . . ?
C6 B7 B6 B5 32.63(19) . . . . ?
C6 B7 B6 B9 95.6(2) . . . . ?
C6 B7 B6 B8 133.3(2) . . . . ?
C6 B7 B8 B3 60.7(3) . . . . ?
C6 B7 B8 B6 -39.76(18) . . . . ?
C6 B7 B8 B9 -2.3(3) . . . . ?
C6 B7 B8 B10 98.5(2) . . . . ?
C6 B7 B10 B1 39.35(19) . . . . ?
C6 B7 B10 B3 -61.2(2) . . . . ?
C6 B7 B10 B2 1.4(3) . . . . ?
C6 B7 B10 B8 -98.4(2) . . . . ?
C6 B6 B9 B5 -39.46(19) . . . . ?
C6 B6 B9 B3 61.0(3) . . . . ?
C6 B6 B9 B4 -2.1(3) . . . . ?
C6 B6 B9 B8 98.3(2) . . . . ?
C6 B6 B8 B3 -61.4(3) . . . . ?
C6 B6 B8 B7 39.67(19) . . . . ?
C6 B6 B8 B9 -98.5(2) . . . . ?
C6 B6 B8 B10 2.4(3) . . . . ?
C12 Cu2 O1 Cu1 178.07(16) . . . . ?
C12 C11 B17 B16 -100.2(2) . . . . ?
C12 C11 B17 B18 -37.46(16) . . . . ?
C12 C11 B17 B19 -140.4(2) . . . . ?
C12 C11 B12 B11 37.33(17) . . . . ?
C12 C11 B12 B13 140.19(18) . . . . ?
C12 C11 B12 B20 100.42(19) . . . . ?
C12 C11 B13 B12 -37.81(18) . . . . ?
C12 C11 B13 B14 64.2(2) . . . . ?
C12 C11 B13 B19 104.9(2) . . . . ?
C12 C11 B13 B20 1.7(2) . . . . ?
C12 C11 B19 B17 37.58(19) . . . . ?
C12 C11 B19 B16 -2.3(3) . . . . ?
C12 C11 B19 B13 -105.3(2) . . . . ?
C12 C11 B19 B14 -64.9(2) . . . . ?
C12 B17 B16 B15 1.5(2) . . . . ?
C12 B17 B16 B18 38.46(18) . . . . ?
C12 B17 B16 B14 -61.3(2) . . . . ?
C12 B17 B16 B19 -99.1(2) . . . . ?
C12 B17 B18 B15 -98.3(2) . . . . ?
C12 B17 B18 B16 -135.6(2) . . . . ?
C12 B17 B18 B11 -34.11(18) . . . . ?
C12 B17 B19 C11 -33.98(17) . . . . ?
C12 B17 B19 B16 99.8(2) . . . . ?
C12 B17 B19 B13 -1.3(2) . . . . ?
C12 B17 B19 B14 61.8(2) . . . . ?
C12 B12 B11 B15 98.0(2) . . . . ?
C12 B12 B11 B18 34.23(18) . . . . ?
C12 B12 B11 B20 135.0(2) . . . . ?
C12 B12 B13 C11 33.92(16) . . . . ?
C12 B12 B13 B14 -62.5(2) . . . . ?
C12 B12 B13 B19 1.0(2) . . . . ?
C12 B12 B13 B20 -100.19(19) . . . . ?
C12 B12 B20 B15 -2.3(3) . . . . ?
C12 B12 B20 B11 -39.07(19) . . . . ?
C12 B12 B20 B13 98.3(2) . . . . ?
C12 B12 B20 B14 60.8(2) . . . . ?
C12 B11 B18 B17 34.30(18) . . . . ?
C12 B11 B18 B15 135.3(2) . . . . ?
C12 B11 B18 B16 97.9(2) . . . . ?
C12 B11 B20 B12 39.39(18) . . . . ?
C12 B11 B20 B15 -99.4(2) . . . . ?
C12 B11 B20 B13 0.9(3) . . . . ?
C12 B11 B20 B14 -61.9(2) . . . . ?
C5 N1 C1 C2 -1.2(5) . . . . ?
C5 C6 C7 Cu1 -3.2(2) . . . . ?
C5 C6 C7 B1 106.7(2) . . . . ?
C5 C6 C7 B5 -107.4(2) . . . . ?
C5 C6 C7 B4 -146.9(2) . . . . ?
C5 C6 C7 B2 147.0(2) . . . . ?
C5 C6 B1 C7 -104.4(2) . . . . ?
C5 C6 B1 B2 -141.8(2) . . . . ?
C5 C6 B1 B7 115.3(2) . . . . ?
C5 C6 B1 B10 155.3(2) . . . . ?
C5 C6 B5 C7 104.3(2) . . . . ?
C5 C6 B5 B4 141.5(2) . . . . ?
C5 C6 B5 B6 -115.3(2) . . . . ?
C5 C6 B5 B9 -155.7(2) . . . . ?
C5 C6 B7 B1 -103.9(3) . . . . ?
C5 C6 B7 B6 113.2(3) . . . . ?
C5 C6 B7 B8 153.6(2) . . . . ?
C5 C6 B7 B10 -143.7(2) . . . . ?
C5 C6 B6 B5 104.2(2) . . . . ?
C5 C6 B6 B7 -112.8(3) . . . . ?
C5 C6 B6 B9 144.1(2) . . . . ?
C5 C6 B6 B8 -153.2(2) . . . . ?
C11 C10 C13 C14 179.3(2) . . . . ?
C11 C12 B17 B16 96.97(19) . . . . ?
C11 C12 B17 B18 136.33(19) . . . . ?
C11 C12 B17 B19 34.32(17) . . . . ?
C11 C12 B12 B11 -136.59(19) . . . . ?
C11 C12 B12 B13 -34.12(16) . . . . ?
C11 C12 B12 B20 -96.5(2) . . . . ?
C11 C12 B11 B12 39.49(18) . . . . ?
C11 C12 B11 B15 -62.6(2) . . . . ?
C11 C12 B11 B18 -102.0(2) . . . . ?
C11 C12 B11 B20 0.1(2) . . . . ?
C11 C12 B18 B17 -39.63(18) . . . . ?
C11 C12 B18 B15 62.5(2) . . . . ?
C11 C12 B18 B16 -0.6(3) . . . . ?
C11 C12 B18 B11 102.0(2) . . . . ?
C11 B17 B16 B15 61.3(2) . . . . ?
C11 B17 B16 B18 98.2(2) . . . . ?
C11 B17 B16 B14 -1.5(3) . . . . ?
C11 B17 B16 B19 -39.34(18) . . . . ?
C11 B17 B18 C12 36.89(16) . . . . ?
C11 B17 B18 B15 -61.4(2) . . . . ?
C11 B17 B18 B16 -98.8(2) . . . . ?
C11 B17 B18 B11 2.8(2) . . . . ?
C11 B17 B19 B16 133.8(2) . . . . ?
C11 B17 B19 B13 32.65(17) . . . . ?
C11 B17 B19 B14 95.7(2) . . . . ?
C11 B12 B11 C12 -36.63(17) . . . . ?
C11 B12 B11 B15 61.4(2) . . . . ?
C11 B12 B11 B18 -2.4(3) . . . . ?
C11 B12 B11 B20 98.4(2) . . . . ?
C11 B12 B13 B14 -96.4(2) . . . . ?
C11 B12 B13 B19 -32.93(17) . . . . ?
C11 B12 B13 B20 -134.11(19) . . . . ?
C11 B12 B20 B15 -61.9(2) . . . . ?
C11 B12 B20 B11 -98.6(2) . . . . ?
C11 B12 B20 B13 38.76(17) . . . . ?
C11 B12 B20 B14 1.2(2) . . . . ?
C11 B13 B14 B15 -60.8(3) . . . . ?
C11 B13 B14 B16 2.9(3) . . . . ?
C11 B13 B14 B19 39.98(18) . . . . ?
C11 B13 B14 B20 -98.3(2) . . . . ?
C11 B13 B19 B17 -32.73(17) . . . . ?
C11 B13 B19 B16 -95.7(2) . . . . ?
C11 B13 B19 B14 -133.2(2) . . . . ?
C11 B13 B20 B12 -39.22(17) . . . . ?
C11 B13 B20 B15 61.6(2) . . . . ?
C11 B13 B20 B11 -1.5(3) . . . . ?
C11 B13 B20 B14 98.7(2) . . . . ?
C7 Cu1 O1 Cu2 167.74(16) . . . . ?
C7 C6 C5 N1 -3.0(3) . . . . ?
C7 C6 C5 C4 177.0(2) . . . . ?
C7 C6 B1 B2 -37.36(17) . . . . ?
C7 C6 B1 B7 -140.3(2) . . . . ?
C7 C6 B1 B10 -100.3(2) . . . . ?
C7 C6 B5 B4 37.18(18) . . . . ?
C7 C6 B5 B6 140.3(2) . . . . ?
C7 C6 B5 B9 100.0(2) . . . . ?
C7 C6 B7 B1 37.8(2) . . . . ?
C7 C6 B7 B6 -105.1(2) . . . . ?
C7 C6 B7 B8 -64.8(3) . . . . ?
C7 C6 B7 B10 -2.0(3) . . . . ?
C7 C6 B6 B5 -37.8(2) . . . . ?
C7 C6 B6 B7 105.2(2) . . . . ?
C7 C6 B6 B9 2.2(3) . . . . ?
C7 C6 B6 B8 64.8(3) . . . . ?
C7 B1 B2 B3 -98.0(2) . . . . ?
C7 B1 B2 B4 -34.22(19) . . . . ?
C7 B1 B2 B10 -135.4(2) . . . . ?
C7 B1 B7 C6 -33.83(18) . . . . ?
C7 B1 B7 B6 -1.1(3) . . . . ?
C7 B1 B7 B8 62.0(3) . . . . ?
C7 B1 B7 B10 100.0(2) . . . . ?
C7 B1 B10 B3 1.7(3) . . . . ?
C7 B1 B10 B2 38.55(19) . . . . ?
C7 B1 B10 B7 -98.5(2) . . . . ?
C7 B1 B10 B8 -61.0(3) . . . . ?
C7 B5 B4 B3 97.8(2) . . . . ?
C7 B5 B4 B2 34.02(18) . . . . ?
C7 B5 B4 B9 135.2(2) . . . . ?
C7 B5 B6 C6 33.82(17) . . . . ?
C7 B5 B6 B7 1.3(3) . . . . ?
C7 B5 B6 B9 -99.9(2) . . . . ?
C7 B5 B6 B8 -62.0(3) . . . . ?
C7 B5 B9 B3 -1.7(3) . . . . ?
C7 B5 B9 B4 -39.0(2) . . . . ?
C7 B5 B9 B6 99.0(2) . . . . ?
C7 B5 B9 B8 61.6(3) . . . . ?
C7 B4 B2 B1 34.19(18) . . . . ?
C7 B4 B2 B3 134.7(2) . . . . ?
C7 B4 B2 B10 97.7(2) . . . . ?
C7 B4 B9 B5 39.0(2) . . . . ?
C7 B4 B9 B3 -99.0(2) . . . . ?
C7 B4 B9 B6 1.4(3) . . . . ?
C7 B4 B9 B8 -61.4(3) . . . . ?
C7 B2 B10 B1 -38.94(19) . . . . ?
C7 B2 B10 B3 99.4(2) . . . . ?
C7 B2 B10 B7 -0.4(3) . . . . ?
C7 B2 B10 B8 62.2(3) . . . . ?
C13 C10 C11 C12 179.8(2) . . . . ?
C13 C10 C11 B17 -111.9(3) . . . . ?
C13 C10 C11 B12 111.6(3) . . . . ?
C13 C10 C11 B13 38.1(4) . . . . ?
C13 C10 C11 B19 -38.8(4) . . . . ?
C13 C14 C15 C16 -0.5(4) . . . . ?
C3 C2 C1 N1 -1.0(5) . . . . ?
C4 C3 C2 C1 2.6(5) . . . . ?
C16 N2 C10 C11 -179.7(2) . . . . ?
C16 N2 C10 C13 0.6(4) . . . . ?
C2 C3 C4 C5 -2.0(4) . . . . ?
C1 N1 C5 C6 -178.2(2) . . . . ?
C1 N1 C5 C4 1.8(4) . . . . ?
B17 C12 C11 C10 107.1(2) . . . . ?
B17 C12 C11 B12 -145.93(19) . . . . ?
B17 C12 C11 B13 -107.3(2) . . . . ?
B17 C12 C11 B19 -38.15(19) . . . . ?
B17 C12 B12 C11 32.19(17) . . . . ?
B17 C12 B12 B11 -104.4(2) . . . . ?
B17 C12 B12 B13 -1.9(2) . . . . ?
B17 C12 B12 B20 -64.3(2) . . . . ?
B17 C12 B11 B12 105.0(2) . . . . ?
B17 C12 B11 B15 2.9(3) . . . . ?
B17 C12 B11 B18 -36.43(19) . . . . ?
B17 C12 B11 B20 65.6(2) . . . . ?
B17 C12 B18 B15 102.1(2) . . . . ?
B17 C12 B18 B16 39.00(19) . . . . ?
B17 C12 B18 B11 141.7(2) . . . . ?
B17 C11 B12 C12 -32.86(18) . . . . ?
B17 C11 B12 B11 4.5(3) . . . . ?
B17 C11 B12 B13 107.3(2) . . . . ?
B17 C11 B12 B20 67.6(2) . . . . ?
B17 C11 B13 B12 -106.2(2) . . . . ?
B17 C11 B13 B14 -4.2(3) . . . . ?
B17 C11 B13 B19 36.5(2) . . . . ?
B17 C11 B13 B20 -66.7(3) . . . . ?
B17 C11 B19 B16 -39.92(19) . . . . ?
B17 C11 B19 B13 -142.9(2) . . . . ?
B17 C11 B19 B14 -102.5(2) . . . . ?
B17 B16 B18 C12 -38.81(18) . . . . ?
B17 B16 B18 B15 -138.4(2) . . . . ?
B17 B16 B18 B11 -100.9(2) . . . . ?
B17 B16 B14 B15 100.3(2) . . . . ?
B17 B16 B14 B13 -0.8(3) . . . . ?
B17 B16 B14 B19 -38.10(19) . . . . ?
B17 B16 B14 B20 62.6(3) . . . . ?
B17 B16 B19 C11 39.44(18) . . . . ?
B17 B16 B19 B13 100.4(2) . . . . ?
B17 B16 B19 B14 137.5(2) . . . . ?
B12 C12 C11 C10 -106.9(2) . . . . ?
B12 C12 C11 B17 145.93(19) . . . . ?
B12 C12 C11 B13 38.58(19) . . . . ?
B12 C12 C11 B19 107.8(2) . . . . ?
B12 C12 B17 C11 -32.25(17) . . . . ?
B12 C12 B17 B16 64.7(2) . . . . ?
B12 C12 B17 B18 104.1(2) . . . . ?
B12 C12 B17 B19 2.1(2) . . . . ?
B12 C12 B11 B15 -102.1(2) . . . . ?
B12 C12 B11 B18 -141.5(2) . . . . ?
B12 C12 B11 B20 -39.43(18) . . . . ?
B12 C12 B18 B17 -105.3(2) . . . . ?
B12 C12 B18 B15 -3.2(3) . . . . ?
B12 C12 B18 B16 -66.3(3) . . . . ?
B12 C12 B18 B11 36.4(2) . . . . ?
B12 C11 B17 C12 32.85(18) . . . . ?
B12 C11 B17 B16 -67.3(2) . . . . ?
B12 C11 B17 B18 -4.6(2) . . . . ?
B12 C11 B17 B19 -107.5(2) . . . . ?
B12 C11 B13 B14 102.0(2) . . . . ?
B12 C11 B13 B19 142.75(19) . . . . ?
B12 C11 B13 B20 39.48(18) . . . . ?
B12 C11 B19 B17 106.0(2) . . . . ?
B12 C11 B19 B16 66.0(2) . . . . ?
B12 C11 B19 B13 -36.95(19) . . . . ?
B12 C11 B19 B14 3.5(3) . . . . ?
B12 B11 B18 C12 -34.54(18) . . . . ?
B12 B11 B18 B17 -0.2(3) . . . . ?
B12 B11 B18 B15 100.8(2) . . . . ?
B12 B11 B18 B16 63.3(2) . . . . ?
B12 B11 B20 B15 -138.8(2) . . . . ?
B12 B11 B20 B13 -38.44(19) . . . . ?
B12 B11 B20 B14 -101.3(2) . . . . ?
B12 B13 B14 B15 0.3(3) . . . . ?
B12 B13 B14 B16 64.1(3) . . . . ?
B12 B13 B14 B19 101.1(2) . . . . ?
B12 B13 B14 B20 -37.13(19) . . . . ?
B12 B13 B19 C11 32.94(17) . . . . ?
B12 B13 B19 B17 0.2(2) . . . . ?
B12 B13 B19 B16 -62.8(2) . . . . ?
B12 B13 B19 B14 -100.3(2) . . . . ?
B12 B13 B20 B15 100.9(2) . . . . ?
B12 B13 B20 B11 37.68(19) . . . . ?
B12 B13 B20 B14 137.9(2) . . . . ?
B1 C6 C5 N1 65.4(3) . . . . ?
B1 C6 C5 C4 -114.6(3) . . . . ?
B1 C6 C7 Cu1 -109.86(18) . . . . ?
B1 C6 C7 B5 145.9(2) . . . . ?
B1 C6 C7 B4 106.4(2) . . . . ?
B1 C6 C7 B2 40.3(2) . . . . ?
B1 C6 B5 C7 -33.00(19) . . . . ?
B1 C6 B5 B4 4.2(3) . . . . ?
B1 C6 B5 B6 107.4(2) . . . . ?
B1 C6 B5 B9 67.0(2) . . . . ?
B1 C6 B7 B6 -142.9(2) . . . . ?
B1 C6 B7 B8 -102.6(2) . . . . ?
B1 C6 B7 B10 -39.8(2) . . . . ?
B1 C6 B6 B5 -106.3(2) . . . . ?
B1 C6 B6 B7 36.7(2) . . . . ?
B1 C6 B6 B9 -66.3(3) . . . . ?
B1 C6 B6 B8 -3.7(3) . . . . ?
B1 C7 B5 C6 32.32(19) . . . . ?
B1 C7 B5 B4 -104.6(2) . . . . ?
B1 C7 B5 B6 -2.1(3) . . . . ?
B1 C7 B5 B9 -64.9(3) . . . . ?
B1 C7 B4 B5 105.1(2) . . . . ?
B1 C7 B4 B3 3.6(3) . . . . ?
B1 C7 B4 B2 -36.3(2) . . . . ?
B1 C7 B4 B9 65.8(3) . . . . ?
B1 C7 B2 B3 102.1(2) . . . . ?
B1 C7 B2 B4 141.9(2) . . . . ?
B1 C7 B2 B10 39.1(2) . . . . ?
B1 B2 B10 B3 138.4(2) . . . . ?
B1 B2 B10 B7 38.5(2) . . . . ?
B1 B2 B10 B8 101.1(2) . . . . ?
B1 B7 B6 C6 -32.74(18) . . . . ?
B1 B7 B6 B5 -0.1(3) . . . . ?
B1 B7 B6 B9 62.9(3) . . . . ?
B1 B7 B6 B8 100.6(2) . . . . ?
B1 B7 B8 B3 -0.3(3) . . . . ?
B1 B7 B8 B6 -100.8(2) . . . . ?
B1 B7 B8 B9 -63.4(3) . . . . ?
B1 B7 B8 B10 37.5(2) . . . . ?
B1 B7 B10 B3 -100.6(2) . . . . ?
B1 B7 B10 B2 -38.0(2) . . . . ?
B1 B7 B10 B8 -137.7(2) . . . . ?
B15 B16 B18 C12 99.6(2) . . . . ?
B15 B16 B18 B17 138.4(2) . . . . ?
B15 B16 B18 B11 37.53(18) . . . . ?
B15 B16 B14 B13 -101.1(2) . . . . ?
B15 B16 B14 B19 -138.4(2) . . . . ?
B15 B16 B14 B20 -37.65(18) . . . . ?
B15 B16 B19 C11 -61.2(2) . . . . ?
B15 B16 B19 B17 -100.6(2) . . . . ?
B15 B16 B19 B13 -0.3(3) . . . . ?
B15 B16 B19 B14 36.92(19) . . . . ?
B15 B11 B18 C12 -135.3(2) . . . . ?
B15 B11 B18 B17 -101.0(2) . . . . ?
B15 B11 B18 B16 -37.46(19) . . . . ?
B15 B11 B20 B12 138.8(2) . . . . ?
B15 B11 B20 B13 100.3(2) . . . . ?
B15 B11 B20 B14 37.46(18) . . . . ?
B15 B14 B19 C11 61.3(2) . . . . ?
B15 B14 B19 B17 0.3(3) . . . . ?
B15 B14 B19 B16 -37.33(19) . . . . ?
B15 B14 B19 B13 101.0(2) . . . . ?
B15 B14 B20 B12 -100.1(2) . . . . ?
B15 B14 B20 B11 -37.55(18) . . . . ?
B15 B14 B20 B13 -138.3(2) . . . . ?
B5 C6 C5 N1 -72.0(3) . . . . ?
B5 C6 C5 C4 108.1(3) . . . . ?
B5 C6 C7 Cu1 104.23(18) . . . . ?
B5 C6 C7 B1 -145.9(2) . . . . ?
B5 C6 C7 B4 -39.5(2) . . . . ?
B5 C6 C7 B2 -105.6(2) . . . . ?
B5 C6 B1 C7 33.12(19) . . . . ?
B5 C6 B1 B2 -4.2(3) . . . . ?
B5 C6 B1 B7 -107.1(2) . . . . ?
B5 C6 B1 B10 -67.1(3) . . . . ?
B5 C6 B7 B1 106.6(2) . . . . ?
B5 C6 B7 B6 -36.3(2) . . . . ?
B5 C6 B7 B8 4.0(3) . . . . ?
B5 C6 B7 B10 66.8(3) . . . . ?
B5 C6 B6 B7 143.0(2) . . . . ?
B5 C6 B6 B9 40.0(2) . . . . ?
B5 C6 B6 B8 102.6(2) . . . . ?
B5 C7 B1 C6 -32.21(19) . . . . ?
B5 C7 B1 B2 104.1(2) . . . . ?
B5 C7 B1 B7 2.0(3) . . . . ?
B5 C7 B1 B10 64.4(2) . . . . ?
B5 C7 B4 B3 -101.5(2) . . . . ?
B5 C7 B4 B2 -141.4(2) . . . . ?
B5 C7 B4 B9 -39.2(2) . . . . ?
B5 C7 B2 B1 -105.4(2) . . . . ?
B5 C7 B2 B3 -3.3(3) . . . . ?
B5 C7 B2 B4 36.5(2) . . . . ?
B5 C7 B2 B10 -66.4(3) . . . . ?
B5 B4 B2 C7 -34.34(19) . . . . ?
B5 B4 B2 B1 -0.1(3) . . . . ?
B5 B4 B2 B3 100.4(2) . . . . ?
B5 B4 B2 B10 63.4(3) . . . . ?
B5 B4 B9 B3 -138.0(2) . . . . ?
B5 B4 B9 B6 -37.6(2) . . . . ?
B5 B4 B9 B8 -100.4(2) . . . . ?
B5 B6 B9 B3 100.5(2) . . . . ?
B5 B6 B9 B4 37.4(2) . . . . ?
B5 B6 B9 B8 137.8(2) . . . . ?
B5 B6 B8 B3 -0.4(3) . . . . ?
B5 B6 B8 B7 100.7(2) . . . . ?
B5 B6 B8 B9 -37.5(2) . . . . ?
B5 B6 B8 B10 63.4(3) . . . . ?
B5 B9 B8 B3 -100.4(2) . . . . ?
B5 B9 B8 B7 0.1(3) . . . . ?
B5 B9 B8 B6 37.74(19) . . . . ?
B5 B9 B8 B10 -63.3(3) . . . . ?
B16 B17 B18 C12 135.6(2) . . . . ?
B16 B17 B18 B15 37.39(19) . . . . ?
B16 B17 B18 B11 101.5(2) . . . . ?
B16 B17 B19 C11 -133.8(2) . . . . ?
B16 B17 B19 B13 -101.2(2) . . . . ?
B16 B17 B19 B14 -38.08(19) . . . . ?
B16 B15 B11 C12 -1.8(3) . . . . ?
B16 B15 B11 B12 -64.4(3) . . . . ?
B16 B15 B11 B18 36.93(19) . . . . ?
B16 B15 B11 B20 -101.3(2) . . . . ?
B16 B15 B18 C12 -99.7(2) . . . . ?
B16 B15 B18 B17 -37.17(18) . . . . ?
B16 B15 B18 B11 -138.5(2) . . . . ?
B16 B15 B14 B13 100.7(2) . . . . ?
B16 B15 B14 B19 37.12(18) . . . . ?
B16 B15 B14 B20 138.08(19) . . . . ?
B16 B15 B20 B12 63.7(3) . . . . ?
B16 B15 B20 B11 100.2(2) . . . . ?
B16 B15 B20 B13 -0.6(3) . . . . ?
B16 B15 B20 B14 -37.61(18) . . . . ?
B16 B14 B19 C11 98.6(2) . . . . ?
B16 B14 B19 B17 37.66(19) . . . . ?
B16 B14 B19 B13 138.4(2) . . . . ?
B16 B14 B20 B12 -62.5(2) . . . . ?
B16 B14 B20 B15 37.65(18) . . . . ?
B16 B14 B20 B11 0.1(2) . . . . ?
B16 B14 B20 B13 -100.6(2) . . . . ?
B11 C12 C11 C10 -146.7(2) . . . . ?
B11 C12 C11 B17 106.2(2) . . . . ?
B11 C12 C11 B12 -39.71(18) . . . . ?
B11 C12 C11 B13 -1.1(3) . . . . ?
B11 C12 C11 B19 68.1(2) . . . . ?
B11 C12 B17 C11 -99.8(2) . . . . ?
B11 C12 B17 B16 -2.8(3) . . . . ?
B11 C12 B17 B18 36.53(19) . . . . ?
B11 C12 B17 B19 -65.5(2) . . . . ?
B11 C12 B12 C11 136.59(19) . . . . ?
B11 C12 B12 B13 102.5(2) . . . . ?
B11 C12 B12 B20 40.09(19) . . . . ?
B11 C12 B18 B17 -141.7(2) . . . . ?
B11 C12 B18 B15 -39.6(2) . . . . ?
B11 C12 B18 B16 -102.7(2) . . . . ?
B11 B12 B13 C11 95.5(2) . . . . ?
B11 B12 B13 B14 -0.9(3) . . . . ?
B11 B12 B13 B19 62.6(2) . . . . ?
B11 B12 B13 B20 -38.58(19) . . . . ?
B11 B12 B20 B15 36.8(2) . . . . ?
B11 B12 B20 B13 137.4(2) . . . . ?
B11 B12 B20 B14 99.9(2) . . . . ?
B11 B15 B16 B17 0.2(3) . . . . ?
B11 B15 B16 B18 -36.66(18) . . . . ?
B11 B15 B16 B14 100.9(2) . . . . ?
B11 B15 B16 B19 63.9(2) . . . . ?
B11 B15 B18 C12 38.85(19) . . . . ?
B11 B15 B18 B17 101.4(2) . . . . ?
B11 B15 B18 B16 138.5(2) . . . . ?
B11 B15 B14 B16 -100.4(2) . . . . ?
B11 B15 B14 B13 0.3(3) . . . . ?
B11 B15 B14 B19 -63.3(3) . . . . ?
B11 B15 B14 B20 37.70(19) . . . . ?
B11 B15 B20 B12 -36.5(2) . . . . ?
B11 B15 B20 B13 -100.8(2) . . . . ?
B11 B15 B20 B14 -137.8(2) . . . . ?
B13 C11 B17 C12 103.9(2) . . . . ?
B13 C11 B17 B16 3.7(3) . . . . ?
B13 C11 B17 B18 66.4(2) . . . . ?
B13 C11 B17 B19 -36.5(2) . . . . ?
B13 C11 B12 C12 -140.19(18) . . . . ?
B13 C11 B12 B11 -102.9(2) . . . . ?
B13 C11 B12 B20 -39.78(18) . . . . ?
B13 C11 B19 B17 142.9(2) . . . . ?
B13 C11 B19 B16 103.0(2) . . . . ?
B13 C11 B19 B14 40.43(18) . . . . ?
B13 B12 B11 C12 -96.9(2) . . . . ?
B13 B12 B11 B15 1.1(3) . . . . ?
B13 B12 B11 B18 -62.7(2) . . . . ?
B13 B12 B11 B20 38.07(19) . . . . ?
B13 B12 B20 B15 -100.6(2) . . . . ?
B13 B12 B20 B11 -137.4(2) . . . . ?
B13 B12 B20 B14 -37.51(19) . . . . ?
B13 B14 B19 C11 -39.73(17) . . . . ?
B13 B14 B19 B17 -100.7(2) . . . . ?
B13 B14 B19 B16 -138.4(2) . . . . ?
B13 B14 B20 B12 38.11(18) . . . . ?
B13 B14 B20 B15 138.3(2) . . . . ?
B13 B14 B20 B11 100.7(2) . . . . ?
B18 C12 C11 C10 147.2(2) . . . . ?
B18 C12 C11 B17 40.09(18) . . . . ?
B18 C12 C11 B12 -105.8(2) . . . . ?
B18 C12 C11 B13 -67.3(2) . . . . ?
B18 C12 C11 B19 1.9(3) . . . . ?
B18 C12 B17 C11 -136.33(19) . . . . ?
B18 C12 B17 B16 -39.35(18) . . . . ?
B18 C12 B17 B19 -102.0(2) . . . . ?
B18 C12 B12 C11 100.0(2) . . . . ?
B18 C12 B12 B11 -36.6(2) . . . . ?
B18 C12 B12 B13 65.9(2) . . . . ?
B18 C12 B12 B20 3.5(3) . . . . ?
B18 C12 B11 B12 141.5(2) . . . . ?
B18 C12 B11 B15 39.35(19) . . . . ?
B18 C12 B11 B20 102.0(2) . . . . ?
B18 B17 B16 B15 -36.94(19) . . . . ?
B18 B17 B16 B14 -99.8(2) . . . . ?
B18 B17 B16 B19 -137.6(2) . . . . ?
B18 B17 B19 C11 -95.6(2) . . . . ?
B18 B17 B19 B16 38.2(2) . . . . ?
B18 B17 B19 B13 -62.9(2) . . . . ?
B18 B17 B19 B14 0.1(3) . . . . ?
B18 B15 B16 B17 36.84(18) . . . . ?
B18 B15 B16 B14 137.60(19) . . . . ?
B18 B15 B16 B19 100.6(2) . . . . ?
B18 B15 B11 C12 -38.74(18) . . . . ?
B18 B15 B11 B12 -101.4(2) . . . . ?
B18 B15 B11 B20 -138.2(2) . . . . ?
B18 B15 B14 B16 -37.78(19) . . . . ?
B18 B15 B14 B13 62.9(3) . . . . ?
B18 B15 B14 B19 -0.7(3) . . . . ?
B18 B15 B14 B20 100.3(2) . . . . ?
B18 B15 B20 B12 0.5(3) . . . . ?
B18 B15 B20 B11 36.9(2) . . . . ?
B18 B15 B20 B13 -63.8(3) . . . . ?
B18 B15 B20 B14 -100.9(2) . . . . ?
B18 B16 B14 B15 37.56(18) . . . . ?
B18 B16 B14 B13 -63.6(3) . . . . ?
B18 B16 B14 B19 -100.8(2) . . . . ?
B18 B16 B14 B20 -0.1(2) . . . . ?
B18 B16 B19 C11 1.8(3) . . . . ?
B18 B16 B19 B17 -37.60(19) . . . . ?
B18 B16 B19 B13 62.8(2) . . . . ?
B18 B16 B19 B14 99.9(2) . . . . ?
B18 B11 B20 B12 101.2(2) . . . . ?
B18 B11 B20 B15 -37.52(19) . . . . ?
B18 B11 B20 B13 62.8(2) . . . . ?
B18 B11 B20 B14 -0.1(2) . . . . ?
B14 B15 B16 B17 -100.8(2) . . . . ?
B14 B15 B16 B18 -137.60(19) . . . . ?
B14 B15 B16 B19 -37.01(18) . . . . ?
B14 B15 B11 C12 61.7(2) . . . . ?
B14 B15 B11 B12 -0.9(3) . . . . ?
B14 B15 B11 B18 100.5(2) . . . . ?
B14 B15 B11 B20 -37.72(19) . . . . ?
B14 B15 B18 C12 -61.8(3) . . . . ?
B14 B15 B18 B17 0.8(3) . . . . ?
B14 B15 B18 B16 37.92(19) . . . . ?
B14 B15 B18 B11 -100.6(2) . . . . ?
B14 B15 B20 B12 101.3(2) . . . . ?
B14 B15 B20 B11 137.8(2) . . . . ?
B14 B15 B20 B13 37.02(18) . . . . ?
B14 B16 B18 C12 62.2(2) . . . . ?
B14 B16 B18 B17 101.0(2) . . . . ?
B14 B16 B18 B15 -37.47(18) . . . . ?
B14 B16 B18 B11 0.1(2) . . . . ?
B14 B16 B19 C11 -98.1(2) . . . . ?
B14 B16 B19 B17 -137.5(2) . . . . ?
B14 B16 B19 B13 -37.18(19) . . . . ?
B14 B13 B19 C11 133.2(2) . . . . ?
B14 B13 B19 B17 100.5(2) . . . . ?
B14 B13 B19 B16 37.50(19) . . . . ?
B14 B13 B20 B12 -137.9(2) . . . . ?
B14 B13 B20 B15 -37.06(18) . . . . ?
B14 B13 B20 B11 -100.2(2) . . . . ?
B19 C11 B17 C12 140.4(2) . . . . ?
B19 C11 B17 B16 40.17(19) . . . . ?
B19 C11 B17 B18 102.9(2) . . . . ?
B19 C11 B12 C12 -103.5(2) . . . . ?
B19 C11 B12 B11 -66.1(2) . . . . ?
B19 C11 B12 B13 36.73(19) . . . . ?
B19 C11 B12 B20 -3.0(3) . . . . ?
B19 C11 B13 B12 -142.75(19) . . . . ?
B19 C11 B13 B14 -40.73(19) . . . . ?
B19 C11 B13 B20 -103.3(2) . . . . ?
B19 B17 B16 B15 100.6(2) . . . . ?
B19 B17 B16 B18 137.6(2) . . . . ?
B19 B17 B16 B14 37.8(2) . . . . ?
B19 B17 B18 C12 97.7(2) . . . . ?
B19 B17 B18 B15 -0.6(3) . . . . ?
B19 B17 B18 B16 -37.94(19) . . . . ?
B19 B17 B18 B11 63.6(2) . . . . ?
B19 B16 B18 C12 -0.8(3) . . . . ?
B19 B16 B18 B17 38.02(19) . . . . ?
B19 B16 B18 B15 -100.4(2) . . . . ?
B19 B16 B18 B11 -62.9(2) . . . . ?
B19 B16 B14 B15 138.4(2) . . . . ?
B19 B16 B14 B13 37.3(2) . . . . ?
B19 B16 B14 B20 100.7(2) . . . . ?
B19 B13 B14 B15 -100.8(2) . . . . ?
B19 B13 B14 B16 -37.1(2) . . . . ?
B19 B13 B14 B20 -138.3(2) . . . . ?
B19 B13 B20 B12 -100.4(2) . . . . ?
B19 B13 B20 B15 0.4(3) . . . . ?
B19 B13 B20 B11 -62.8(2) . . . . ?
B19 B13 B20 B14 37.49(18) . . . . ?
B19 B14 B20 B12 0.7(3) . . . . ?
B19 B14 B20 B15 100.9(2) . . . . ?
B19 B14 B20 B11 63.3(2) . . . . ?
B19 B14 B20 B13 -37.38(18) . . . . ?
B20 B12 B11 C12 -135.0(2) . . . . ?
B20 B12 B11 B15 -37.0(2) . . . . ?
B20 B12 B11 B18 -100.7(2) . . . . ?
B20 B12 B13 C11 134.11(19) . . . . ?
B20 B12 B13 B14 37.68(19) . . . . ?
B20 B12 B13 B19 101.2(2) . . . . ?
B20 B15 B16 B17 -63.2(2) . . . . ?
B20 B15 B16 B18 -100.1(2) . . . . ?
B20 B15 B16 B14 37.54(19) . . . . ?
B20 B15 B16 B19 0.5(3) . . . . ?
B20 B15 B11 C12 99.5(2) . . . . ?
B20 B15 B11 B12 36.8(2) . . . . ?
B20 B15 B11 B18 138.2(2) . . . . ?
B20 B15 B18 C12 1.6(3) . . . . ?
B20 B15 B18 B17 64.1(3) . . . . ?
B20 B15 B18 B16 101.3(2) . . . . ?
B20 B15 B18 B11 -37.3(2) . . . . ?
B20 B15 B14 B16 -138.08(19) . . . . ?
B20 B15 B14 B13 -37.36(19) . . . . ?
B20 B15 B14 B19 -101.0(2) . . . . ?
B20 B11 B18 C12 -97.9(2) . . . . ?
B20 B11 B18 B17 -63.6(2) . . . . ?
B20 B11 B18 B15 37.46(18) . . . . ?
B20 B11 B18 B16 0.0(2) . . . . ?
B20 B13 B14 B15 37.47(19) . . . . ?
B20 B13 B14 B16 101.2(2) . . . . ?
B20 B13 B14 B19 138.3(2) . . . . ?
B20 B13 B19 C11 95.6(2) . . . . ?
B20 B13 B19 B17 62.9(2) . . . . ?
B20 B13 B19 B16 -0.1(3) . . . . ?
B20 B13 B19 B14 -37.61(19) . . . . ?
B20 B14 B19 C11 -2.4(2) . . . . ?
B20 B14 B19 B17 -63.4(2) . . . . ?
B20 B14 B19 B16 -101.1(2) . . . . ?
B20 B14 B19 B13 37.32(19) . . . . ?
B3 B4 B2 C7 -134.7(2) . . . . ?
B3 B4 B2 B1 -100.5(2) . . . . ?
B3 B4 B2 B10 -37.0(2) . . . . ?
B3 B4 B9 B5 138.0(2) . . . . ?
B3 B4 B9 B6 100.4(3) . . . . ?
B3 B4 B9 B8 37.6(2) . . . . ?
B3 B2 B10 B1 -138.4(2) . . . . ?
B3 B2 B10 B7 -99.8(2) . . . . ?
B3 B2 B10 B8 -37.3(2) . . . . ?
B3 B9 B8 B7 100.6(2) . . . . ?
B3 B9 B8 B6 138.2(2) . . . . ?
B3 B9 B8 B10 37.2(2) . . . . ?
B3 B8 B10 B1 99.8(2) . . . . ?
B3 B8 B10 B2 37.3(2) . . . . ?
B3 B8 B10 B7 137.9(2) . . . . ?
B4 C7 B1 C6 -100.0(2) . . . . ?
B4 C7 B1 B2 36.3(2) . . . . ?
B4 C7 B1 B7 -65.8(2) . . . . ?
B4 C7 B1 B10 -3.4(3) . . . . ?
B4 C7 B5 C6 137.0(2) . . . . ?
B4 C7 B5 B6 102.6(2) . . . . ?
B4 C7 B5 B9 39.8(2) . . . . ?
B4 C7 B2 B1 -141.9(2) . . . . ?
B4 C7 B2 B3 -39.8(2) . . . . ?
B4 C7 B2 B10 -102.8(2) . . . . ?
B4 B5 B6 C6 95.8(2) . . . . ?
B4 B5 B6 B7 63.3(3) . . . . ?
B4 B5 B6 B9 -38.0(2) . . . . ?
B4 B5 B6 B8 0.0(3) . . . . ?
B4 B5 B9 B3 37.3(2) . . . . ?
B4 B5 B9 B6 138.0(2) . . . . ?
B4 B5 B9 B8 100.6(2) . . . . ?
B4 B3 B2 C7 39.5(2) . . . . ?
B4 B3 B2 B1 101.9(2) . . . . ?
B4 B3 B2 B10 139.1(2) . . . . ?
B4 B3 B9 B5 -37.3(2) . . . . ?
B4 B3 B9 B6 -100.8(2) . . . . ?
B4 B3 B9 B8 -137.9(2) . . . . ?
B4 B3 B8 B7 -63.1(3) . . . . ?
B4 B3 B8 B6 0.7(3) . . . . ?
B4 B3 B8 B9 37.9(2) . . . . ?
B4 B3 B8 B10 -100.7(2) . . . . ?
B4 B3 B10 B1 0.4(3) . . . . ?
B4 B3 B10 B2 -36.4(2) . . . . ?
B4 B3 B10 B7 64.2(3) . . . . ?
B4 B3 B10 B8 101.3(2) . . . . ?
B4 B2 B10 B1 -101.5(2) . . . . ?
B4 B2 B10 B3 36.8(2) . . . . ?
B4 B2 B10 B7 -63.0(3) . . . . ?
B4 B2 B10 B8 -0.4(3) . . . . ?
B4 B9 B8 B3 -37.5(2) . . . . ?
B4 B9 B8 B7 63.1(3) . . . . ?
B4 B9 B8 B6 100.7(2) . . . . ?
B4 B9 B8 B10 -0.3(3) . . . . ?
B2 C7 B1 C6 -136.3(2) . . . . ?
B2 C7 B1 B7 -102.1(2) . . . . ?
B2 C7 B1 B10 -39.66(19) . . . . ?
B2 C7 B5 C6 100.3(2) . . . . ?
B2 C7 B5 B4 -36.6(2) . . . . ?
B2 C7 B5 B6 66.0(3) . . . . ?
B2 C7 B5 B9 3.2(3) . . . . ?
B2 C7 B4 B5 141.4(2) . . . . ?
B2 C7 B4 B3 39.89(19) . . . . ?
B2 C7 B4 B9 102.2(2) . . . . ?
B2 B1 B7 C6 -95.1(2) . . . . ?
B2 B1 B7 B6 -62.4(3) . . . . ?
B2 B1 B7 B8 0.7(3) . . . . ?
B2 B1 B7 B10 38.8(2) . . . . ?
B2 B1 B10 B3 -36.8(2) . . . . ?
B2 B1 B10 B7 -137.0(2) . . . . ?
B2 B1 B10 B8 -99.5(3) . . . . ?
B2 B3 B4 C7 -38.95(19) . . . . ?
B2 B3 B4 B5 -101.0(2) . . . . ?
B2 B3 B4 B9 -138.3(2) . . . . ?
B2 B3 B9 B5 -0.2(3) . . . . ?
B2 B3 B9 B4 37.0(2) . . . . ?
B2 B3 B9 B6 -63.8(3) . . . . ?
B2 B3 B9 B8 -100.9(3) . . . . ?
B2 B3 B8 B7 -0.2(3) . . . . ?
B2 B3 B8 B6 63.6(3) . . . . ?
B2 B3 B8 B9 100.9(2) . . . . ?
B2 B3 B8 B10 -37.8(2) . . . . ?
B2 B3 B10 B1 36.76(19) . . . . ?
B2 B3 B10 B7 100.6(2) . . . . ?
B2 B3 B10 B8 137.7(2) . . . . ?
B2 B4 B9 B5 100.5(2) . . . . ?
B2 B4 B9 B3 -37.5(2) . . . . ?
B2 B4 B9 B6 62.8(3) . . . . ?
B2 B4 B9 B8 0.0(3) . . . . ?
B7 C6 C5 N1 138.5(2) . . . . ?
B7 C6 C5 C4 -41.5(4) . . . . ?
B7 C6 C7 Cu1 -148.32(18) . . . . ?
B7 C6 C7 B1 -38.5(2) . . . . ?
B7 C6 C7 B5 107.4(2) . . . . ?
B7 C6 C7 B4 68.0(3) . . . . ?
B7 C6 C7 B2 1.9(3) . . . . ?
B7 C6 B1 C7 140.3(2) . . . . ?
B7 C6 B1 B2 102.9(2) . . . . ?
B7 C6 B1 B10 40.0(2) . . . . ?
B7 C6 B5 C7 -104.0(2) . . . . ?
B7 C6 B5 B4 -66.8(2) . . . . ?
B7 C6 B5 B6 36.4(2) . . . . ?
B7 C6 B5 B9 -4.0(3) . . . . ?
B7 C6 B6 B5 -143.0(2) . . . . ?
B7 C6 B6 B9 -103.1(2) . . . . ?
B7 C6 B6 B8 -40.4(2) . . . . ?
B7 B1 B2 C7 97.1(2) . . . . ?
B7 B1 B2 B3 -0.8(3) . . . . ?
B7 B1 B2 B4 62.9(2) . . . . ?
B7 B1 B2 B10 -38.3(2) . . . . ?
B7 B1 B10 B3 100.2(2) . . . . ?
B7 B1 B10 B2 137.0(2) . . . . ?
B7 B1 B10 B8 37.5(2) . . . . ?
B7 B6 B9 B5 -100.4(2) . . . . ?
B7 B6 B9 B3 0.1(3) . . . . ?
B7 B6 B9 B4 -63.0(3) . . . . ?
B7 B6 B9 B8 37.4(2) . . . . ?
B7 B6 B8 B3 -101.1(2) . . . . ?
B7 B6 B8 B9 -138.2(2) . . . . ?
B7 B6 B8 B10 -37.3(2) . . . . ?
B7 B8 B10 B1 -38.0(2) . . . . ?
B7 B8 B10 B3 -137.9(2) . . . . ?
B7 B8 B10 B2 -100.6(2) . . . . ?
B6 C6 C5 N1 -144.9(2) . . . . ?
B6 C6 C5 C4 35.2(4) . . . . ?
B6 C6 C7 Cu1 142.38(17) . . . . ?
B6 C6 C7 B1 -107.8(2) . . . . ?
B6 C6 C7 B5 38.1(2) . . . . ?
B6 C6 C7 B4 -1.3(3) . . . . ?
B6 C6 C7 B2 -67.4(3) . . . . ?
B6 C6 B1 C7 103.6(2) . . . . ?
B6 C6 B1 B2 66.3(2) . . . . ?
B6 C6 B1 B7 -36.6(2) . . . . ?
B6 C6 B1 B10 3.4(3) . . . . ?
B6 C6 B5 C7 -140.3(2) . . . . ?
B6 C6 B5 B4 -103.2(2) . . . . ?
B6 C6 B5 B9 -40.33(19) . . . . ?
B6 C6 B7 B1 142.9(2) . . . . ?
B6 C6 B7 B8 40.33(19) . . . . ?
B6 C6 B7 B10 103.1(2) . . . . ?
B6 B5 B4 C7 -97.4(2) . . . . ?
B6 B5 B4 B3 0.4(3) . . . . ?
B6 B5 B4 B2 -63.4(3) . . . . ?
B6 B5 B4 B9 37.7(2) . . . . ?
B6 B5 B9 B3 -100.7(3) . . . . ?
B6 B5 B9 B4 -138.0(2) . . . . ?
B6 B5 B9 B8 -37.4(2) . . . . ?
B6 B7 B8 B3 100.5(3) . . . . ?
B6 B7 B8 B9 37.4(2) . . . . ?
B6 B7 B8 B10 138.3(2) . . . . ?
B6 B7 B10 B1 100.5(2) . . . . ?
B6 B7 B10 B3 -0.1(3) . . . . ?
B6 B7 B10 B2 62.5(3) . . . . ?
B6 B7 B10 B8 -37.3(2) . . . . ?
B6 B9 B8 B3 -138.2(2) . . . . ?
B6 B9 B8 B7 -37.6(2) . . . . ?
B6 B9 B8 B10 -101.0(2) . . . . ?
B6 B8 B10 B1 -0.5(3) . . . . ?
B6 B8 B10 B3 -100.3(3) . . . . ?
B6 B8 B10 B2 -63.0(3) . . . . ?
B6 B8 B10 B7 37.5(2) . . . . ?
B9 B5 B4 C7 -135.2(2) . . . . ?
B9 B5 B4 B3 -37.3(2) . . . . ?
B9 B5 B4 B2 -101.1(2) . . . . ?
B9 B5 B6 C6 133.8(2) . . . . ?
B9 B5 B6 B7 101.2(2) . . . . ?
B9 B5 B6 B8 37.9(2) . . . . ?
B9 B3 B4 C7 99.4(2) . . . . ?
B9 B3 B4 B5 37.3(2) . . . . ?
B9 B3 B4 B2 138.3(2) . . . . ?
B9 B3 B2 C7 2.1(3) . . . . ?
B9 B3 B2 B1 64.5(3) . . . . ?
B9 B3 B2 B4 -37.4(2) . . . . ?
B9 B3 B2 B10 101.7(3) . . . . ?
B9 B3 B8 B7 -101.1(2) . . . . ?
B9 B3 B8 B6 -37.3(2) . . . . ?
B9 B3 B8 B10 -138.7(2) . . . . ?
B9 B3 B10 B1 -63.7(3) . . . . ?
B9 B3 B10 B2 -100.4(2) . . . . ?
B9 B3 B10 B7 0.1(3) . . . . ?
B9 B3 B10 B8 37.3(2) . . . . ?
B9 B4 B2 C7 -97.5(2) . . . . ?
B9 B4 B2 B1 -63.3(3) . . . . ?
B9 B4 B2 B3 37.2(2) . . . . ?
B9 B4 B2 B10 0.2(3) . . . . ?
B9 B6 B8 B3 37.1(2) . . . . ?
B9 B6 B8 B7 138.2(2) . . . . ?
B9 B6 B8 B10 100.9(2) . . . . ?
B9 B8 B10 B1 63.0(3) . . . . ?
B9 B8 B10 B3 -36.8(2) . . . . ?
B9 B8 B10 B2 0.5(3) . . . . ?
B9 B8 B10 B7 101.0(2) . . . . ?
B8 B3 B4 C7 61.4(3) . . . . ?
B8 B3 B4 B5 -0.7(3) . . . . ?
B8 B3 B4 B2 100.4(3) . . . . ?
B8 B3 B4 B9 -37.9(2) . . . . ?
B8 B3 B2 C7 -61.8(3) . . . . ?
B8 B3 B2 B1 0.6(3) . . . . ?
B8 B3 B2 B4 -101.3(3) . . . . ?
B8 B3 B2 B10 37.8(2) . . . . ?
B8 B3 B9 B5 100.6(2) . . . . ?
B8 B3 B9 B4 137.9(2) . . . . ?
B8 B3 B9 B6 37.1(2) . . . . ?
B8 B3 B10 B1 -101.0(2) . . . . ?
B8 B3 B10 B2 -137.7(2) . . . . ?
B8 B3 B10 B7 -37.2(2) . . . . ?
B8 B7 B6 C6 -133.3(2) . . . . ?
B8 B7 B6 B5 -100.7(2) . . . . ?
B8 B7 B6 B9 -37.7(2) . . . . ?
B8 B7 B10 B1 137.7(2) . . . . ?
B8 B7 B10 B3 37.2(2) . . . . ?
B8 B7 B10 B2 99.8(3) . . . . ?
B8 B6 B9 B5 -137.8(2) . . . . ?
B8 B6 B9 B3 -37.3(2) . . . . ?
B8 B6 B9 B4 -100.4(3) . . . . ?
B10 B1 B2 C7 135.4(2) . . . . ?
B10 B1 B2 B3 37.5(2) . . . . ?
B10 B1 B2 B4 101.2(2) . . . . ?
B10 B1 B7 C6 -133.9(2) . . . . ?
B10 B1 B7 B6 -101.1(2) . . . . ?
B10 B1 B7 B8 -38.0(2) . . . . ?
B10 B3 B4 C7 -2.3(3) . . . . ?
B10 B3 B4 B5 -64.4(3) . . . . ?
B10 B3 B4 B2 36.7(2) . . . . ?
B10 B3 B4 B9 -101.7(2) . . . . ?
B10 B3 B2 C7 -99.6(2) . . . . ?
B10 B3 B2 B1 -37.2(2) . . . . ?
B10 B3 B2 B4 -139.1(2) . . . . ?
B10 B3 B9 B5 63.4(3) . . . . ?
B10 B3 B9 B4 100.7(2) . . . . ?
B10 B3 B9 B6 -0.2(3) . . . . ?
B10 B3 B9 B8 -37.2(2) . . . . ?
B10 B3 B8 B7 37.6(2) . . . . ?
B10 B3 B8 B6 101.4(2) . . . . ?
B10 B3 B8 B9 138.7(2) . . . . ?
B10 B7 B6 C6 -95.7(2) . . . . ?
B10 B7 B6 B5 -63.0(2) . . . . ?
B10 B7 B6 B9 0.0(3) . . . . ?
B10 B7 B6 B8 37.7(2) . . . . ?
B10 B7 B8 B3 -37.8(2) . . . . ?
B10 B7 B8 B6 -138.3(2) . . . . ?
B10 B7 B8 B9 -100.8(2) . . . . ?

loop_
_smtbx_masks_void_nr
_smtbx_masks_void_average_x
_smtbx_masks_void_average_y
_smtbx_masks_void_average_z
_smtbx_masks_void_volume
_smtbx_masks_void_count_electrons
_smtbx_masks_void_content
1 0.500 0.500 0.500 156.6 41.7 ?
